data_7025317
loop_
_publ_author_name
'Mereacre, Valeriu'
'Akhtar, Muhammad Nadeem'
'Lan, Yanhua'
'Ako, Ayuk M.'
'Cl\'erac, Rodolphe'
'Anson, Christopher E.'
'Powell, Annie K.'

_publ_section_title
;
 Structures and magnetic properties of Mn(III)&#x2084;Ln(III)&#x2084;
 aggregates with a &quot;square-in-square&quot; topology.
;
_journal_issue 20
_journal_name_full 'Dalton transactions (Cambridge, England : 2003)'
_journal_page_first 4918
_journal_page_last 4927
_journal_paper_doi 10.1039/b926899e
_journal_volume 39
_journal_year 2010
_chemical_formula_sum 'C79.5 H154 Mn4 N10 O40 Tb4'
_chemical_formula_weight 2745.57
_chemical_name_systematic
;
?
;
_space_group_IT_number 14
_symmetry_cell_setting monoclinic
_symmetry_space_group_name_Hall '-P 2yn'
_symmetry_space_group_name_H-M 'P 1 21/n 1'
_atom_sites_solution_hydrogens geom
_atom_sites_solution_primary direct
_atom_sites_solution_secondary difmap
_audit_creation_method SHELXL-97
_cell_angle_alpha 90.00
_cell_angle_beta 111.584(1)
_cell_angle_gamma 90.00
_cell_formula_units_Z 4
_cell_length_a 16.4135(8)
_cell_length_b 35.4559(17)
_cell_length_c 21.2390(10)
_cell_measurement_reflns_used 13857
_cell_measurement_temperature 100(2)
_cell_measurement_theta_max 28.13
_cell_measurement_theta_min 2.54
_cell_volume 11493.4(10)
_computing_cell_refinement 'SMART-NT 5.6 (Bruker AXS Inc., 2005)'
_computing_data_collection 'SMART-NT 5.6 (Bruker AXS Inc., 2005)'
_computing_data_reduction 'SAINT+ 6.45 (Bruker AXS Inc., 2003)'
_computing_molecular_graphics 'Diamond 2.1 (Crystal Impact, 1998)'
_computing_publication_material 'SHELXTL 6.14 (BrukerAXS Inc., 2003)'
_computing_structure_refinement 'SHELXTL 6.14 (BrukerAXS Inc., 2003)'
_computing_structure_solution 'SHELXTL 6.14 (BrukerAXS Inc., 2003)'
_diffrn_ambient_temperature 100(2)
_diffrn_detector_area_resol_mean 8.333
_diffrn_measured_fraction_theta_full 0.990
_diffrn_measured_fraction_theta_max 0.933
_diffrn_measurement_device_type 'Bruker SMART Apex'
_diffrn_measurement_method 'CCD area detector'
_diffrn_radiation_monochromator graphite
_diffrn_radiation_source 'rotating anode'
_diffrn_radiation_type MoK\a
_diffrn_radiation_wavelength 0.71073
_diffrn_reflns_av_R_equivalents 0.0365
_diffrn_reflns_av_sigmaI/netI 0.0375
_diffrn_reflns_limit_h_max 21
_diffrn_reflns_limit_h_min -20
_diffrn_reflns_limit_k_max 46
_diffrn_reflns_limit_k_min -45
_diffrn_reflns_limit_l_max 27
_diffrn_reflns_limit_l_min -27
_diffrn_reflns_number 83386
_diffrn_reflns_theta_full 25.00
_diffrn_reflns_theta_max 27.88
_diffrn_reflns_theta_min 2.55
_exptl_absorpt_coefficient_mu 2.930
_exptl_absorpt_correction_T_max 0.594
_exptl_absorpt_correction_T_min 0.454
_exptl_absorpt_correction_type multi-scan
_exptl_absorpt_process_details 'SADABS 2.10 (Bruker AXS Inc., 2005)'
_exptl_crystal_colour orange-brown
_exptl_crystal_density_diffrn 1.587
_exptl_crystal_density_method 'not measured'
_exptl_crystal_description block
_exptl_crystal_F_000 5524
_exptl_crystal_size_max 0.31
_exptl_crystal_size_mid 0.25
_exptl_crystal_size_min 0.20
_refine_diff_density_max 1.449
_refine_diff_density_min -1.071
_refine_diff_density_rms 0.154
_refine_ls_extinction_method none
_refine_ls_goodness_of_fit_ref 1.104
_refine_ls_hydrogen_treatment mixed
_refine_ls_matrix_type full
_refine_ls_number_parameters 1176
_refine_ls_number_reflns 25580
_refine_ls_number_restraints 46
_refine_ls_restrained_S_all 1.108
_refine_ls_R_factor_all 0.0797
_refine_ls_R_factor_gt 0.0580
_refine_ls_shift/su_max 0.001
_refine_ls_shift/su_mean 0.000
_refine_ls_structure_factor_coef Fsqd
_refine_ls_weighting_details 'calc w=1/[\s^2^(Fo^2^)+(0.0589P)^2^+69.7906P] where P=(Fo^2^+2Fc^2^)/3'
_refine_ls_weighting_scheme calc
_refine_ls_wR_factor_gt 0.1386
_refine_ls_wR_factor_ref 0.1516
_reflns_number_gt 19636
_reflns_number_total 25580
_reflns_threshold_expression >2sigma(I)
_cod_data_source_file b926899e.txt
_cod_data_source_block p225r5
_cod_original_sg_symbol_H-M 'P 21/n'
_cod_original_formula_sum 'C79.50 H154 Mn4 N10 O40 Tb4'
_cod_database_code 7025317

loop_
_symmetry_equiv_pos_as_xyz
'x, y, z'
'-x+1/2, y+1/2, -z+1/2'
'-x, -y, -z'
'x-1/2, -y-1/2, z-1/2'

loop_
_atom_site_label
_atom_site_type_symbol
_atom_site_fract_x
_atom_site_fract_y
_atom_site_fract_z
_atom_site_U_iso_or_equiv
_atom_site_adp_type
_atom_site_occupancy
_atom_site_symmetry_multiplicity
_atom_site_calc_flag
_atom_site_refinement_flags
_atom_site_disorder_assembly
_atom_site_disorder_group
Tb1 Tb 0.04118(2) 0.174087(9) 0.119680(17) 0.03227(9) Uani 1 1 d . B .
Tb2 Tb 0.23609(2) 0.122749(10) 0.086767(16) 0.03378(9) Uani 1 1 d . B .
Tb3 Tb 0.32171(2) 0.083264(9) 0.275028(16) 0.03344(9) Uani 1 1 d . B .
Tb4 Tb 0.12457(2) 0.133778(11) 0.305714(17) 0.03708(9) Uani 1 1 d . B .
Mn1 Mn 0.04189(7) 0.14952(3) -0.03330(5) 0.0328(2) Uani 1 1 d . B .
Mn2 Mn 0.44309(8) 0.09336(4) 0.17769(6) 0.0442(3) Uani 1 1 d D . .
Mn3 Mn 0.23552(7) 0.05782(3) 0.39139(6) 0.0393(3) Uani 1 1 d . . .
Mn4 Mn 0.00301(8) 0.21266(3) 0.25177(6) 0.0416(3) Uani 1 1 d . . .
O1 O 0.0863(3) 0.12548(13) 0.0659(2) 0.0339(10) Uani 1 1 d D . .
H1 H 0.066(5) 0.1053(15) 0.075(4) 0.041 Uiso 1 1 d D . .
O2 O 0.3431(3) 0.12481(14) 0.1964(2) 0.0354(11) Uani 1 1 d D B .
H2 H 0.340(5) 0.1462(14) 0.213(4) 0.042 Uiso 1 1 d D . .
O3 O 0.1877(3) 0.07738(14) 0.2894(2) 0.0386(11) Uani 1 1 d D B .
H3 H 0.160(5) 0.062(2) 0.258(3) 0.046 Uiso 1 1 d D . .
O4 O 0.1101(3) 0.18595(14) 0.2355(3) 0.0367(11) Uani 1 1 d D B .
H4 H 0.160(3) 0.197(2) 0.245(4) 0.044 Uiso 1 1 d D . .
N1 N 0.0312(4) 0.19851(18) -0.1182(3) 0.0412(14) Uani 1 1 d . . .
C1 C 0.0039(6) 0.2318(2) -0.0881(4) 0.051(2) Uani 1 1 d . C .
H1A H -0.0460 0.2444 -0.1234 0.061 Uiso 1 1 calc R . .
H1B H 0.0530 0.2500 -0.0723 0.061 Uiso 1 1 calc R . .
C2 C -0.0224(9) 0.2216(3) -0.0301(5) 0.083(4) Uani 1 1 d . . .
H2A H -0.0191 0.2445 -0.0025 0.099 Uiso 1 1 calc R C .
H2B H -0.0843 0.2132 -0.0482 0.099 Uiso 1 1 calc R . .
O5 O 0.0272(3) 0.19407(14) 0.0110(3) 0.0402(12) Uani 1 1 d . B .
C3 C 0.1251(5) 0.2019(3) -0.1076(4) 0.049(2) Uani 1 1 d . B .
H3A H 0.1367 0.2274 -0.1214 0.059 Uiso 1 1 calc R A 1
H3B H 0.1401 0.1832 -0.1362 0.059 Uiso 1 1 calc R A 1
C4A C 0.1834(7) 0.1952(3) -0.0326(6) 0.027(2) Uiso 0.58 1 d P B 1
C4B C 0.183(2) 0.1783(11) -0.060(2) 0.105(10) Uiso 0.42 1 d P B 2
O6 O 0.1633(3) 0.15933(14) -0.0127(2) 0.0372(11) Uani 1 1 d . . .
C5 C -0.0268(6) 0.1920(3) -0.1921(4) 0.052(2) Uani 1 1 d . C .
C6 C -0.0201(6) 0.2244(3) -0.2375(5) 0.063(3) Uani 1 1 d . . .
H6A H -0.0378 0.2480 -0.2222 0.094 Uiso 1 1 calc R C .
H6B H -0.0586 0.2193 -0.2844 0.094 Uiso 1 1 calc R . .
H6C H 0.0406 0.2266 -0.2349 0.094 Uiso 1 1 calc R . .
C7 C -0.0010(9) 0.1554(3) -0.2152(5) 0.094(4) Uani 1 1 d . . .
H7A H -0.0059 0.1349 -0.1859 0.141 Uiso 1 1 calc R C .
H7B H 0.0597 0.1572 -0.2127 0.141 Uiso 1 1 calc R . .
H7C H -0.0398 0.1504 -0.2620 0.141 Uiso 1 1 calc R . .
C8 C -0.1215(7) 0.1889(4) -0.1973(5) 0.088(4) Uani 1 1 d . . .
H8A H -0.1396 0.2128 -0.1831 0.132 Uiso 1 1 calc R C .
H8B H -0.1268 0.1685 -0.1679 0.132 Uiso 1 1 calc R . .
H8C H -0.1592 0.1835 -0.2442 0.132 Uiso 1 1 calc R . .
N2A N 0.4989(9) 0.0314(4) 0.1460(7) 0.042(4) Uiso 0.54 1 d PD C 1
N2B N 0.5191(10) 0.0410(4) 0.1471(9) 0.044(4) Uiso 0.46 1 d PD C 2
C9 C 0.4397(8) 0.0298(4) 0.0770(5) 0.088(4) Uani 1 1 d . . .
H9A H 0.4362 0.0037 0.0596 0.106 Uiso 0.54 1 calc PR C 1
H9B H 0.4605 0.0465 0.0486 0.106 Uiso 0.54 1 calc PR C 1
H9C H 0.4512 0.0412 0.0385 0.106 Uiso 0.46 1 d PR C 2
H9D H 0.4389 0.0021 0.0714 0.106 Uiso 0.46 1 d PR C 2
C10 C 0.3518(7) 0.0424(3) 0.0744(5) 0.078(3) Uani 1 1 d . B .
H10A H 0.3085 0.0392 0.0277 0.094 Uiso 1 1 calc R . .
H10B H 0.3332 0.0264 0.1049 0.094 Uiso 1 1 calc R . .
O7 O 0.3532(4) 0.08089(17) 0.0941(3) 0.0486(14) Uani 1 1 d . B .
C11 C 0.4947(7) 0.0072(3) 0.1928(5) 0.066(3) Uani 1 1 d . . .
H11A H 0.5508 -0.0067 0.2116 0.079 Uiso 0.54 1 calc PR C 1
H11B H 0.4477 -0.0114 0.1710 0.079 Uiso 0.54 1 calc PR C 1
H11C H 0.4425 -0.0071 0.1641 0.079 Uiso 0.46 1 d PR C 2
H11D H 0.5443 -0.0106 0.2111 0.079 Uiso 0.46 1 d PR C 2
C12 C 0.4767(7) 0.0263(3) 0.2507(4) 0.060(2) Uani 1 1 d . B .
H12A H 0.4567 0.0073 0.2759 0.072 Uiso 1 1 calc R . .
H12B H 0.5313 0.0379 0.2823 0.072 Uiso 1 1 calc R . .
O8 O 0.4121(3) 0.05418(15) 0.2250(2) 0.0419(12) Uani 1 1 d . B .
C13A C 0.5920(10) 0.0307(5) 0.1442(8) 0.046(4) Uiso 0.54 1 d PD C 1
C14A C 0.6602(13) 0.0369(6) 0.2166(10) 0.056(5) Uiso 0.54 1 d P C 1
H14A H 0.6533 0.0173 0.2467 0.084 Uiso 0.54 1 calc PR C 1
H14B H 0.6510 0.0618 0.2331 0.084 Uiso 0.54 1 calc PR C 1
H14C H 0.7194 0.0356 0.2156 0.084 Uiso 0.54 1 calc PR C 1
C15A C 0.6119(14) -0.0083(6) 0.1187(10) 0.067(5) Uiso 0.54 1 d P C 1
H15A H 0.6089 -0.0281 0.1498 0.100 Uiso 0.54 1 calc PR C 1
H15B H 0.6707 -0.0078 0.1168 0.100 Uiso 0.54 1 calc PR C 1
H15C H 0.5685 -0.0133 0.0733 0.100 Uiso 0.54 1 calc PR C 1
C16A C 0.6010(14) 0.0608(6) 0.0966(11) 0.067(5) Uiso 0.54 1 d P C 1
H16A H 0.5571 0.0566 0.0512 0.101 Uiso 0.54 1 calc PR C 1
H16B H 0.6598 0.0596 0.0949 0.101 Uiso 0.54 1 calc PR C 1
H16C H 0.5919 0.0857 0.1129 0.101 Uiso 0.54 1 calc PR C 1
C13B C 0.6132(12) 0.0455(7) 0.1515(11) 0.056(5) Uiso 0.46 1 d PD C 2
C14B C 0.6677(18) 0.0519(8) 0.2229(13) 0.070(7) Uiso 0.46 1 d P C 2
H14D H 0.6635 0.0301 0.2498 0.105 Uiso 0.46 1 calc PR C 2
H14E H 0.6472 0.0745 0.2392 0.105 Uiso 0.46 1 calc PR C 2
H14F H 0.7288 0.0555 0.2273 0.105 Uiso 0.46 1 calc PR C 2
C15B C 0.6366(15) 0.0079(7) 0.1218(12) 0.061(5) Uiso 0.46 1 d P C 2
H15D H 0.6322 -0.0136 0.1494 0.092 Uiso 0.46 1 calc PR C 2
H15E H 0.6966 0.0095 0.1225 0.092 Uiso 0.46 1 calc PR C 2
H15F H 0.5957 0.0044 0.0751 0.092 Uiso 0.46 1 calc PR C 2
C16B C 0.6210(18) 0.0791(7) 0.1156(14) 0.077(7) Uiso 0.46 1 d P C 2
H16D H 0.5857 0.0762 0.0673 0.115 Uiso 0.46 1 calc PR C 2
H16E H 0.6826 0.0829 0.1215 0.115 Uiso 0.46 1 calc PR C 2
H16F H 0.6002 0.1010 0.1336 0.115 Uiso 0.46 1 calc PR C 2
N3 N 0.3254(4) 0.0614(2) 0.5138(3) 0.0480(17) Uani 1 1 d . C .
C17 C 0.4132(5) 0.0685(3) 0.5117(4) 0.051(2) Uani 1 1 d . . .
H17A H 0.4574 0.0538 0.5481 0.061 Uiso 0.65 1 calc PR C 1
H17B H 0.4277 0.0956 0.5205 0.061 Uiso 0.65 1 calc PR C 1
H17C H 0.4489 0.0836 0.5516 0.061 Uiso 0.35 1 d PR C 2
H17D H 0.4438 0.0444 0.5123 0.061 Uiso 0.35 1 d PR C 2
C18A C 0.4181(8) 0.0577(4) 0.4433(6) 0.044(3) Uiso 0.65 1 d P B 1
H18A H 0.4732 0.0673 0.4405 0.053 Uiso 0.65 1 calc PR B 1
H18B H 0.4176 0.0299 0.4389 0.053 Uiso 0.65 1 calc PR B 1
C18B C 0.4008(17) 0.0895(7) 0.4486(13) 0.053(6) Uiso 0.35 1 d P B 2
H18C H 0.3777 0.1148 0.4521 0.064 Uiso 0.35 1 calc PR B 2
H18D H 0.4588 0.0929 0.4449 0.064 Uiso 0.35 1 calc PR B 2
O9 O 0.3465(3) 0.07302(14) 0.3912(2) 0.0396(11) Uani 1 1 d . B .
C19 C 0.2910(6) 0.0971(3) 0.5304(4) 0.060(2) Uani 1 1 d . . .
H19A H 0.3349 0.1082 0.5717 0.072 Uiso 0.65 1 calc PR C 1
H19B H 0.2372 0.0919 0.5397 0.072 Uiso 0.65 1 calc PR C 1
H19C H 0.3337 0.1176 0.5348 0.072 Uiso 0.35 1 d PR C 2
H19D H 0.2840 0.0943 0.5745 0.072 Uiso 0.35 1 d PR C 2
C20A C 0.2707(9) 0.1243(4) 0.4736(7) 0.052(3) Uiso 0.65 1 d P B 1
H20A H 0.2449 0.1475 0.4844 0.063 Uiso 0.65 1 calc PR B 1
H20B H 0.3251 0.1313 0.4667 0.063 Uiso 0.65 1 calc PR B 1
C20B C 0.2017(17) 0.1082(8) 0.4756(13) 0.054(6) Uiso 0.35 1 d P B 2
H20C H 0.1557 0.0905 0.4767 0.065 Uiso 0.35 1 calc PR B 2
H20D H 0.1852 0.1339 0.4846 0.065 Uiso 0.35 1 calc PR B 2
O10 O 0.2087(3) 0.10710(16) 0.4118(2) 0.0424(12) Uani 1 1 d . B .
C21 C 0.3235(6) 0.0291(3) 0.5611(4) 0.060(2) Uani 1 1 d . . .
C22 C 0.3747(7) 0.0394(4) 0.6350(5) 0.078(3) Uani 1 1 d . C .
H22A H 0.4359 0.0445 0.6413 0.117 Uiso 1 1 calc R . .
H22B H 0.3722 0.0184 0.6642 0.117 Uiso 1 1 calc R . .
H22C H 0.3489 0.0619 0.6469 0.117 Uiso 1 1 calc R . .
C23 C 0.2296(7) 0.0208(4) 0.5517(6) 0.097(5) Uani 1 1 d . C .
H23A H 0.2031 0.0433 0.5631 0.145 Uiso 1 1 calc R . .
H23B H 0.2278 -0.0001 0.5814 0.145 Uiso 1 1 calc R . .
H23C H 0.1969 0.0138 0.5044 0.145 Uiso 1 1 calc R . .
C24 C 0.3644(9) -0.0050(3) 0.5433(6) 0.087(4) Uani 1 1 d . C .
H24A H 0.4255 0.0005 0.5498 0.131 Uiso 1 1 calc R . .
H24B H 0.3321 -0.0118 0.4958 0.131 Uiso 1 1 calc R . .
H24C H 0.3624 -0.0261 0.5725 0.131 Uiso 1 1 calc R . .
N4 N -0.1474(5) 0.2183(2) 0.2497(3) 0.0483(16) Uani 1 1 d . C .
C25 C -0.1488(6) 0.1849(3) 0.2929(5) 0.063(3) Uani 1 1 d . . .
H25A H -0.2095 0.1752 0.2786 0.076 Uiso 0.54 1 calc PR C 1
H25B H -0.1306 0.1931 0.3406 0.076 Uiso 0.54 1 calc PR C 1
H25C H -0.1745 0.1927 0.3263 0.076 Uiso 0.46 1 d PR C 2
H25D H -0.1872 0.1653 0.2636 0.076 Uiso 0.46 1 d PR C 2
C26A C -0.0886(10) 0.1530(5) 0.2882(9) 0.051(4) Uiso 0.54 1 d P B 1
H26A H -0.0821 0.1344 0.3244 0.061 Uiso 0.54 1 calc PR B 1
H26B H -0.1157 0.1400 0.2441 0.061 Uiso 0.54 1 calc PR B 1
C26B C -0.0682(12) 0.1698(6) 0.3261(10) 0.051(4) Uiso 0.46 1 d P B 2
H26C H -0.0774 0.1441 0.3408 0.061 Uiso 0.46 1 calc PR B 2
H26D H -0.0403 0.1849 0.3678 0.061 Uiso 0.46 1 calc PR B 2
O11 O -0.0064(4) 0.16642(16) 0.2944(3) 0.0517(14) Uani 1 1 d . B .
C27 C -0.1988(5) 0.2086(3) 0.1785(4) 0.051(2) Uani 1 1 d . . .
H27A H -0.2488 0.2262 0.1600 0.062 Uiso 0.54 1 calc PR C 1
H27B H -0.2225 0.1827 0.1760 0.062 Uiso 0.54 1 calc PR C 1
H27C H -0.2536 0.1961 0.1767 0.062 Uiso 0.46 1 d PR C 2
H27D H -0.2155 0.2323 0.1522 0.062 Uiso 0.46 1 d PR C 2
C28A C -0.1420(9) 0.2109(4) 0.1371(7) 0.042(3) Uiso 0.54 1 d P B 1
H28A H -0.1743 0.1997 0.0921 0.050 Uiso 0.54 1 calc PR B 1
H28B H -0.1320 0.2378 0.1300 0.050 Uiso 0.54 1 calc PR B 1
C28B C -0.1565(11) 0.1842(5) 0.1454(9) 0.047(4) Uiso 0.46 1 d P B 2
H28C H -0.1865 0.1865 0.0957 0.056 Uiso 0.46 1 calc PR B 2
H28D H -0.1617 0.1577 0.1580 0.056 Uiso 0.46 1 calc PR B 2
O12 O -0.0641(3) 0.19374(15) 0.1640(3) 0.0448(13) Uani 1 1 d . B .
C29 C -0.1763(6) 0.2549(3) 0.2722(5) 0.056(2) Uani 1 1 d . . .
C30A C -0.2598(14) 0.2502(6) 0.2814(11) 0.055(5) Uiso 0.50 1 d P C 1
H30A H -0.2557 0.2287 0.3115 0.082 Uiso 0.50 1 calc PR C 1
H30B H -0.3065 0.2455 0.2374 0.082 Uiso 0.50 1 calc PR C 1
H30C H -0.2732 0.2731 0.3015 0.082 Uiso 0.50 1 calc PR C 1
C31A C -0.1807(16) 0.2859(7) 0.2181(12) 0.051(6) Uiso 0.50 1 d P C 1
H31A H -0.1239 0.2875 0.2128 0.076 Uiso 0.50 1 calc PR C 1
H31B H -0.1946 0.3104 0.2332 0.076 Uiso 0.50 1 calc PR C 1
H31C H -0.2262 0.2792 0.1746 0.076 Uiso 0.50 1 calc PR C 1
C32A C -0.1037(14) 0.2710(6) 0.3383(10) 0.061(5) Uiso 0.50 1 d P C 1
H32A H -0.0488 0.2741 0.3306 0.091 Uiso 0.50 1 calc PR C 1
H32B H -0.0946 0.2534 0.3758 0.091 Uiso 0.50 1 calc PR C 1
H32C H -0.1227 0.2955 0.3495 0.091 Uiso 0.50 1 calc PR C 1
C30B C -0.2783(15) 0.2560(7) 0.2577(13) 0.066(6) Uiso 0.50 1 d P C 2
H30D H -0.2960 0.2323 0.2725 0.099 Uiso 0.50 1 calc PR C 2
H30E H -0.3107 0.2594 0.2091 0.099 Uiso 0.50 1 calc PR C 2
H30F H -0.2911 0.2770 0.2826 0.099 Uiso 0.50 1 calc PR C 2
C31B C -0.1592(18) 0.2874(8) 0.2357(14) 0.066(8) Uiso 0.50 1 d P C 2
H31D H -0.1939 0.2849 0.1873 0.099 Uiso 0.50 1 calc PR C 2
H31E H -0.0968 0.2882 0.2427 0.099 Uiso 0.50 1 calc PR C 2
H31F H -0.1755 0.3107 0.2529 0.099 Uiso 0.50 1 calc PR C 2
C32B C -0.1260(13) 0.2579(6) 0.3468(10) 0.056(5) Uiso 0.50 1 d P C 2
H32D H -0.1396 0.2362 0.3698 0.084 Uiso 0.50 1 calc PR C 2
H32E H -0.1422 0.2812 0.3640 0.084 Uiso 0.50 1 calc PR C 2
H32F H -0.0631 0.2582 0.3555 0.084 Uiso 0.50 1 calc PR C 2
O13 O -0.0798(3) 0.13500(14) -0.0544(2) 0.0381(11) Uani 1 1 d . . .
O14 O -0.0957(3) 0.14841(14) 0.0432(3) 0.0382(11) Uani 1 1 d . . .
C33 C -0.1207(5) 0.1336(2) -0.0139(4) 0.0368(15) Uani 1 1 d . B .
C34 C -0.2068(5) 0.1110(2) -0.0404(4) 0.0489(19) Uani 1 1 d . . .
C35 C -0.2627(6) 0.1241(3) -0.1112(5) 0.067(3) Uani 1 1 d . B .
H35A H -0.3174 0.1096 -0.1276 0.101 Uiso 1 1 calc R . .
H35B H -0.2307 0.1201 -0.1416 0.101 Uiso 1 1 calc R . .
H35C H -0.2761 0.1510 -0.1102 0.101 Uiso 1 1 calc R . .
C36 C -0.2566(7) 0.1156(4) 0.0073(6) 0.089(4) Uani 1 1 d . B .
H36A H -0.3112 0.1010 -0.0101 0.134 Uiso 1 1 calc R . .
H36B H -0.2703 0.1423 0.0101 0.134 Uiso 1 1 calc R . .
H36C H -0.2204 0.1064 0.0524 0.134 Uiso 1 1 calc R . .
C37 C -0.1821(8) 0.0699(3) -0.0448(7) 0.089(4) Uani 1 1 d . B .
H37A H -0.2353 0.0545 -0.0614 0.134 Uiso 1 1 calc R . .
H37B H -0.1442 0.0610 0.0002 0.134 Uiso 1 1 calc R . .
H37C H -0.1508 0.0677 -0.0761 0.134 Uiso 1 1 calc R . .
O15 O 0.0508(3) 0.10321(14) -0.0782(2) 0.0397(11) Uani 1 1 d . . .
O16 O 0.1755(3) 0.07900(16) -0.0051(3) 0.0458(13) Uani 1 1 d . . .
C38 C 0.1085(5) 0.0774(2) -0.0564(4) 0.0422(17) Uani 1 1 d . B .
C39 C 0.0880(6) 0.0408(3) -0.0983(5) 0.065(3) Uani 1 1 d . . .
C40A C 0.1574(15) 0.0105(7) -0.0713(12) 0.081(6) Uiso 0.54 1 d P B 1
H40A H 0.1714 0.0073 -0.0226 0.122 Uiso 0.54 1 calc PR B 1
H40B H 0.2104 0.0180 -0.0791 0.122 Uiso 0.54 1 calc PR B 1
H40C H 0.1354 -0.0133 -0.0947 0.122 Uiso 0.54 1 calc PR B 1
C41A C 0.066(2) 0.0490(8) -0.1713(14) 0.111(9) Uiso 0.54 1 d P B 1
H41A H 0.0531 0.0253 -0.1970 0.166 Uiso 0.54 1 calc PR B 1
H41B H 0.1165 0.0613 -0.1773 0.166 Uiso 0.54 1 calc PR B 1
H41C H 0.0153 0.0657 -0.1877 0.166 Uiso 0.54 1 calc PR B 1
C42A C 0.009(3) 0.0239(12) -0.096(2) 0.158(15) Uiso 0.54 1 d P B 1
H42A H 0.0187 0.0168 -0.0487 0.237 Uiso 0.54 1 calc PR B 1
H42B H -0.0061 0.0014 -0.1244 0.237 Uiso 0.54 1 calc PR B 1
H42C H -0.0393 0.0421 -0.1116 0.237 Uiso 0.54 1 calc PR B 1
C40B C 0.167(2) 0.0234(10) -0.1003(19) 0.114(11) Uiso 0.46 1 d P B 2
H40D H 0.2129 0.0243 -0.0552 0.170 Uiso 0.46 1 calc PR B 2
H40E H 0.1862 0.0370 -0.1325 0.170 Uiso 0.46 1 calc PR B 2
H40F H 0.1545 -0.0029 -0.1148 0.170 Uiso 0.46 1 calc PR B 2
C41B C 0.0096(17) 0.0436(8) -0.1643(13) 0.080(7) Uiso 0.46 1 d P B 2
H41D H -0.0392 0.0557 -0.1559 0.120 Uiso 0.46 1 calc PR B 2
H41E H -0.0079 0.0182 -0.1827 0.120 Uiso 0.46 1 calc PR B 2
H41F H 0.0253 0.0587 -0.1968 0.120 Uiso 0.46 1 calc PR B 2
C42B C 0.0394(19) 0.0151(8) -0.0574(15) 0.079(7) Uiso 0.46 1 d P B 2
H42D H 0.0821 0.0083 -0.0127 0.118 Uiso 0.46 1 calc PR B 2
H42E H 0.0157 -0.0079 -0.0833 0.118 Uiso 0.46 1 calc PR B 2
H42F H -0.0084 0.0296 -0.0520 0.118 Uiso 0.46 1 calc PR B 2
O17 O 0.4801(4) 0.1344(2) 0.1351(3) 0.0611(18) Uani 1 1 d . B .
O18 O 0.3505(4) 0.15928(19) 0.0704(3) 0.0588(17) Uani 1 1 d . . .
C43 C 0.4326(6) 0.1582(3) 0.0933(4) 0.058(2) Uani 1 1 d . B .
C44 C 0.4826(7) 0.1897(3) 0.0741(5) 0.070(3) Uani 1 1 d . . .
C45A C 0.421(2) 0.2207(10) 0.0306(18) 0.121(11) Uiso 0.50 1 d P B 1
H45A H 0.3822 0.2098 -0.0122 0.182 Uiso 0.50 1 calc PR B 1
H45B H 0.4566 0.2407 0.0213 0.182 Uiso 0.50 1 calc PR B 1
H45C H 0.3865 0.2313 0.0552 0.182 Uiso 0.50 1 calc PR B 1
C46A C 0.513(4) 0.1772(17) 0.026(3) 0.24(3) Uiso 0.50 1 d P B 1
H46A H 0.5588 0.1583 0.0459 0.359 Uiso 0.50 1 calc PR B 1
H46B H 0.5374 0.1985 0.0091 0.359 Uiso 0.50 1 calc PR B 1
H46C H 0.4648 0.1659 -0.0116 0.359 Uiso 0.50 1 calc PR B 1
C47A C 0.5366(15) 0.2095(7) 0.1332(11) 0.067(5) Uiso 0.50 1 d P B 1
H47A H 0.5777 0.1918 0.1646 0.100 Uiso 0.50 1 calc PR B 1
H47B H 0.4999 0.2211 0.1552 0.100 Uiso 0.50 1 calc PR B 1
H47C H 0.5695 0.2292 0.1204 0.100 Uiso 0.50 1 calc PR B 1
C45B C 0.4341(11) 0.2065(5) 0.0087(9) 0.044(4) Uiso 0.50 1 d P B 2
H45D H 0.4693 0.2266 -0.0004 0.066 Uiso 0.50 1 calc PR B 2
H45E H 0.3791 0.2171 0.0089 0.066 Uiso 0.50 1 calc PR B 2
H45F H 0.4214 0.1872 -0.0267 0.066 Uiso 0.50 1 calc PR B 2
C46B C 0.5706(15) 0.1715(6) 0.0677(12) 0.072(6) Uiso 0.50 1 d P B 2
H46D H 0.6070 0.1603 0.1111 0.108 Uiso 0.50 1 calc PR B 2
H46E H 0.6037 0.1913 0.0554 0.108 Uiso 0.50 1 calc PR B 2
H46F H 0.5538 0.1519 0.0326 0.108 Uiso 0.50 1 calc PR B 2
C47B C 0.499(2) 0.2218(8) 0.1325(15) 0.098(9) Uiso 0.50 1 d P B 2
H47D H 0.5317 0.2106 0.1770 0.147 Uiso 0.50 1 calc PR B 2
H47E H 0.4431 0.2314 0.1316 0.147 Uiso 0.50 1 calc PR B 2
H47F H 0.5337 0.2425 0.1242 0.147 Uiso 0.50 1 calc PR B 2
O19 O 0.5366(3) 0.10978(18) 0.2606(3) 0.0501(14) Uani 1 1 d . C .
O20 O 0.4689(3) 0.10556(15) 0.3350(2) 0.0421(12) Uani 1 1 d . . .
C48 C 0.5331(5) 0.1146(2) 0.3193(4) 0.0413(17) Uani 1 1 d . C .
C49 C 0.6124(6) 0.1345(3) 0.3711(4) 0.055(2) Uani 1 1 d . . .
C50 C 0.6956(6) 0.1146(3) 0.3723(6) 0.080(3) Uani 1 1 d . C .
H50A H 0.7470 0.1269 0.4054 0.120 Uiso 1 1 calc R . .
H50B H 0.6992 0.1161 0.3273 0.120 Uiso 1 1 calc R . .
H50C H 0.6941 0.0881 0.3849 0.120 Uiso 1 1 calc R . .
C51 C 0.6066(8) 0.1330(4) 0.4404(5) 0.106(5) Uani 1 1 d . C .
H51A H 0.6577 0.1456 0.4732 0.160 Uiso 1 1 calc R . .
H51B H 0.6053 0.1066 0.4538 0.160 Uiso 1 1 calc R . .
H51C H 0.5530 0.1458 0.4391 0.160 Uiso 1 1 calc R . .
C52 C 0.6133(9) 0.1747(3) 0.3472(6) 0.085(3) Uani 1 1 d . C .
H52A H 0.6636 0.1882 0.3794 0.127 Uiso 1 1 calc R . .
H52B H 0.5590 0.1875 0.3442 0.127 Uiso 1 1 calc R . .
H52C H 0.6180 0.1746 0.3025 0.127 Uiso 1 1 calc R . .
O21 O 0.2559(4) 0.00595(16) 0.3712(3) 0.0514(14) Uani 1 1 d . C .
O22 O 0.3141(5) 0.01624(16) 0.2919(3) 0.0577(16) Uani 1 1 d . . .
C53 C 0.2854(6) -0.0046(2) 0.3255(4) 0.052(2) Uani 1 1 d . C .
C54 C 0.2855(7) -0.0477(2) 0.3159(5) 0.063(3) Uani 1 1 d . . .
C55 C 0.3279(10) -0.0675(3) 0.3801(7) 0.112(5) Uani 1 1 d . C .
H55A H 0.3880 -0.0581 0.4022 0.167 Uiso 1 1 calc R . .
H55B H 0.3293 -0.0946 0.3715 0.167 Uiso 1 1 calc R . .
H55C H 0.2950 -0.0630 0.4097 0.167 Uiso 1 1 calc R . .
C56 C 0.3376(14) -0.0576(4) 0.2699(9) 0.143(8) Uani 1 1 d . C .
H56A H 0.3994 -0.0510 0.2933 0.215 Uiso 1 1 calc R . .
H56B H 0.3136 -0.0433 0.2275 0.215 Uiso 1 1 calc R . .
H56C H 0.3325 -0.0846 0.2599 0.215 Uiso 1 1 calc R . .
C57 C 0.1932(10) -0.0586(4) 0.2792(10) 0.151(8) Uani 1 1 d . C .
H57A H 0.1699 -0.0447 0.2363 0.227 Uiso 1 1 calc R . .
H57B H 0.1586 -0.0525 0.3069 0.227 Uiso 1 1 calc R . .
H57C H 0.1898 -0.0857 0.2700 0.227 Uiso 1 1 calc R . .
O23 O 0.1215(4) 0.04016(17) 0.3883(3) 0.0521(15) Uani 1 1 d . C .
O24 O 0.0353(4) 0.08782(19) 0.3327(3) 0.0592(17) Uani 1 1 d . . .
C58 C 0.0482(6) 0.0567(3) 0.3610(4) 0.059(3) Uani 1 1 d . C .
C59A C -0.0274(11) 0.0294(5) 0.3603(9) 0.041(4) Uiso 0.50 1 d P C 1
C60A C -0.0059(14) -0.0087(6) 0.3778(11) 0.067(5) Uiso 0.50 1 d P C 1
H60A H 0.0460 -0.0099 0.4196 0.101 Uiso 0.50 1 calc PR C 1
H60B H 0.0064 -0.0213 0.3412 0.101 Uiso 0.50 1 calc PR C 1
H60C H -0.0552 -0.0212 0.3847 0.101 Uiso 0.50 1 calc PR C 1
C61A C -0.0426(16) 0.0499(7) 0.4256(12) 0.083(7) Uiso 0.50 1 d P C 1
H61A H -0.0583 0.0764 0.4148 0.125 Uiso 0.50 1 calc PR C 1
H61B H 0.0115 0.0483 0.4657 0.125 Uiso 0.50 1 calc PR C 1
H61C H -0.0900 0.0370 0.4347 0.125 Uiso 0.50 1 calc PR C 1
C62A C -0.1041(18) 0.0348(8) 0.2981(14) 0.096(8) Uiso 0.50 1 d P C 1
H62A H -0.1150 0.0618 0.2896 0.143 Uiso 0.50 1 calc PR C 1
H62B H -0.1553 0.0229 0.3031 0.143 Uiso 0.50 1 calc PR C 1
H62C H -0.0932 0.0232 0.2600 0.143 Uiso 0.50 1 calc PR C 1
C59B C -0.0357(12) 0.0409(6) 0.3716(10) 0.045(4) Uiso 0.50 1 d P C 2
C60B C -0.0125(16) 0.0178(7) 0.4333(12) 0.085(7) Uiso 0.50 1 d P C 2
H60D H 0.0436 0.0051 0.4417 0.127 Uiso 0.50 1 calc PR C 2
H60E H -0.0582 -0.0011 0.4275 0.127 Uiso 0.50 1 calc PR C 2
H60F H -0.0075 0.0340 0.4719 0.127 Uiso 0.50 1 calc PR C 2
C61B C -0.1136(14) 0.0624(6) 0.3545(12) 0.073(6) Uiso 0.50 1 d P C 2
H61D H -0.1208 0.0778 0.3146 0.110 Uiso 0.50 1 calc PR C 2
H61E H -0.1099 0.0788 0.3926 0.110 Uiso 0.50 1 calc PR C 2
H61F H -0.1639 0.0454 0.3446 0.110 Uiso 0.50 1 calc PR C 2
C62B C -0.0622(19) 0.0085(8) 0.3116(15) 0.097(8) Uiso 0.50 1 d P C 2
H62D H -0.0125 -0.0085 0.3191 0.146 Uiso 0.50 1 calc PR C 2
H62E H -0.0774 0.0207 0.2674 0.146 Uiso 0.50 1 calc PR C 2
H62F H -0.1126 -0.0060 0.3125 0.146 Uiso 0.50 1 calc PR C 2
O25 O 0.0764(4) 0.23390(17) 0.3395(3) 0.0544(15) Uani 1 1 d . C .
O26 O 0.1640(4) 0.1844(2) 0.3845(3) 0.0594(16) Uani 1 1 d . . .
C63 C 0.1403(7) 0.2175(3) 0.3848(5) 0.061(2) Uani 1 1 d . C .
C64 C 0.1948(9) 0.2415(4) 0.4442(5) 0.110(5) Uani 1 1 d D . .
C65A C 0.1501(11) 0.2348(5) 0.4973(9) 0.079(5) Uiso 0.60 1 d PDU C 1
H65A H 0.1813 0.2492 0.5385 0.119 Uiso 0.60 1 calc PR C 1
H65B H 0.1523 0.2079 0.5084 0.119 Uiso 0.60 1 calc PR C 1
H65C H 0.0889 0.2431 0.4781 0.119 Uiso 0.60 1 calc PR C 1
C66A C 0.197(2) 0.2821(6) 0.435(2) 0.216(18) Uiso 0.60 1 d PDU C 1
H66A H 0.2347 0.2939 0.4770 0.324 Uiso 0.60 1 calc PR C 1
H66B H 0.1377 0.2923 0.4210 0.324 Uiso 0.60 1 calc PR C 1
H66C H 0.2206 0.2873 0.3991 0.324 Uiso 0.60 1 calc PR C 1
C67A C 0.2867(10) 0.2257(5) 0.4817(9) 0.070(5) Uiso 0.60 1 d PDU C 1
H67A H 0.3183 0.2423 0.5199 0.105 Uiso 0.60 1 calc PR C 1
H67B H 0.3184 0.2244 0.4507 0.105 Uiso 0.60 1 calc PR C 1
H67C H 0.2822 0.2004 0.4987 0.105 Uiso 0.60 1 calc PR C 1
C65B C 0.146(2) 0.2701(9) 0.4695(18) 0.117(12) Uiso 0.40 1 d PDU C 2
H65D H 0.1883 0.2846 0.5067 0.175 Uiso 0.40 1 calc PR C 2
H65E H 0.1051 0.2572 0.4857 0.175 Uiso 0.40 1 calc PR C 2
H65F H 0.1142 0.2873 0.4326 0.175 Uiso 0.40 1 calc PR C 2
C66B C 0.244(2) 0.2662(10) 0.4088(19) 0.127(14) Uiso 0.40 1 d PDU C 2
H66D H 0.2710 0.2498 0.3845 0.191 Uiso 0.40 1 calc PR C 2
H66E H 0.2903 0.2808 0.4430 0.191 Uiso 0.40 1 calc PR C 2
H66F H 0.2030 0.2835 0.3767 0.191 Uiso 0.40 1 calc PR C 2
C67B C 0.268(2) 0.2253(15) 0.5056(17) 0.22(3) Uiso 0.40 1 d PDU C 2
H67D H 0.3092 0.2114 0.4907 0.336 Uiso 0.40 1 calc PR C 2
H67E H 0.2429 0.2082 0.5300 0.336 Uiso 0.40 1 calc PR C 2
H67F H 0.2988 0.2459 0.5357 0.336 Uiso 0.40 1 calc PR C 2
O27 O 0.0183(4) 0.26126(14) 0.2140(3) 0.0431(12) Uani 1 1 d . B .
O28 O 0.0460(4) 0.24172(14) 0.1234(3) 0.0470(13) Uani 1 1 d . . .
C68 C 0.0403(5) 0.2668(2) 0.1630(4) 0.0416(17) Uani 1 1 d . B .
C69 C 0.0593(6) 0.3080(2) 0.1510(4) 0.049(2) Uani 1 1 d . . .
C70A C 0.0530(13) 0.3142(6) 0.0773(10) 0.061(5) Uiso 0.50 1 d P B 1
H70A H -0.0060 0.3074 0.0460 0.092 Uiso 0.50 1 calc PR B 1
H70B H 0.0963 0.2983 0.0682 0.092 Uiso 0.50 1 calc PR B 1
H70C H 0.0645 0.3407 0.0708 0.092 Uiso 0.50 1 calc PR B 1
C71A C 0.1431(14) 0.3182(6) 0.2011(11) 0.064(5) Uiso 0.50 1 d P B 1
H71A H 0.1565 0.3445 0.1943 0.096 Uiso 0.50 1 calc PR B 1
H71B H 0.1887 0.3017 0.1967 0.096 Uiso 0.50 1 calc PR B 1
H71C H 0.1412 0.3153 0.2465 0.096 Uiso 0.50 1 calc PR B 1
C72A C -0.0196(15) 0.3347(7) 0.1557(13) 0.075(6) Uiso 0.50 1 d P B 1
H72A H -0.0754 0.3270 0.1209 0.113 Uiso 0.50 1 calc PR B 1
H72B H -0.0076 0.3611 0.1484 0.113 Uiso 0.50 1 calc PR B 1
H72C H -0.0231 0.3320 0.2005 0.113 Uiso 0.50 1 calc PR B 1
C70B C 0.1185(15) 0.3082(6) 0.1084(12) 0.074(6) Uiso 0.50 1 d P B 2
H70D H 0.1701 0.2924 0.1306 0.110 Uiso 0.50 1 calc PR B 2
H70E H 0.1372 0.3340 0.1046 0.110 Uiso 0.50 1 calc PR B 2
H70F H 0.0856 0.2982 0.0631 0.110 Uiso 0.50 1 calc PR B 2
C71B C 0.1194(14) 0.3232(6) 0.2238(10) 0.060(5) Uiso 0.50 1 d P B 2
H71D H 0.1731 0.3081 0.2414 0.091 Uiso 0.50 1 calc PR B 2
H71E H 0.0875 0.3212 0.2547 0.091 Uiso 0.50 1 calc PR B 2
H71F H 0.1345 0.3496 0.2203 0.091 Uiso 0.50 1 calc PR B 2
C72B C -0.0160(15) 0.3280(7) 0.1235(12) 0.071(6) Uiso 0.50 1 d P B 2
H72D H -0.0021 0.3541 0.1161 0.106 Uiso 0.50 1 calc PR B 2
H72E H -0.0480 0.3276 0.1545 0.106 Uiso 0.50 1 calc PR B 2
H72F H -0.0524 0.3167 0.0802 0.106 Uiso 0.50 1 calc PR B 2
O29 O 0.1971(3) 0.17977(14) 0.1347(2) 0.0373(11) Uani 1 1 d . . .
N5 N 0.2482(7) 0.2073(3) 0.1619(4) 0.073(3) Uani 1 1 d . B .
O30 O 0.2283(9) 0.2307(4) 0.2060(8) 0.167(5) Uani 1 1 d . . .
O31 O 0.3352(7) 0.2013(4) 0.1811(7) 0.145(5) Uani 1 1 d . . .
O32 O 0.2182(3) 0.07280(14) 0.1597(2) 0.0374(11) Uani 1 1 d . . .
N6 N 0.1661(7) 0.0450(3) 0.1418(5) 0.079(3) Uani 1 1 d . B .
O33 O 0.0911(12) 0.0504(6) 0.0833(9) 0.220(8) Uani 1 1 d . . .
O34 O 0.1462(7) 0.0251(3) 0.1858(5) 0.117(3) Uani 1 1 d . . .
O35 O 0.2740(3) 0.14323(13) 0.3070(2) 0.0339(10) Uani 1 1 d . . .
N7 N 0.3187(6) 0.1734(2) 0.3214(5) 0.067(2) Uani 1 1 d . B .
O36 O 0.3838(9) 0.1808(4) 0.3019(8) 0.163(5) Uani 1 1 d . . .
O37 O 0.2798(7) 0.2054(3) 0.3129(6) 0.118(3) Uani 1 1 d . . .
O38 O 0.0371(3) 0.11909(13) 0.1890(2) 0.0368(11) Uani 1 1 d . . .
N8 N -0.0044(6) 0.0883(3) 0.1659(5) 0.075(3) Uani 1 1 d . B .
O39 O 0.0090(17) 0.0595(5) 0.2023(9) 0.279(12) Uani 1 1 d U . .
O40 O -0.0166(7) 0.0759(3) 0.1026(5) 0.104(3) Uani 1 1 d . . .
N81 N 0.2762(19) 0.1374(8) -0.1665(16) 0.258(12) Uiso 1 1 d . . .
C81 C 0.3027(16) 0.1209(7) -0.1171(14) 0.156(8) Uiso 1 1 d . . .
C82 C 0.3435(16) 0.1024(7) -0.0625(13) 0.167(8) Uiso 1 1 d . . .
N82 N -0.5294(18) 0.1151(8) -0.2057(16) 0.252(12) Uiso 1 1 d . . .
C83 C -0.508(2) 0.1019(10) -0.1436(19) 0.216(12) Uiso 1 1 d . . .
C84 C -0.4869(17) 0.0790(8) -0.0959(14) 0.182(9) Uiso 1 1 d . . .
C91 C -0.1493(19) 0.1764(7) -0.4547(15) 0.170(17) Uiso 0.50 1 d PG . .
C92 C -0.1585(15) 0.1446(8) -0.4195(13) 0.127(11) Uiso 0.50 1 d PG . .
H92 H -0.1971 0.1451 -0.3954 0.152 Uiso 0.50 1 calc PR . .
C93 C -0.1112(18) 0.1121(7) -0.4196(13) 0.140(13) Uiso 0.50 1 d PG . .
H93 H -0.1175 0.0904 -0.3956 0.168 Uiso 0.50 1 calc PR . .
C94 C -0.0547(18) 0.1114(8) -0.4549(16) 0.189(19) Uiso 0.50 1 d PG . .
H94 H -0.0224 0.0892 -0.4549 0.226 Uiso 0.50 1 calc PR . .
C95 C -0.0455(19) 0.1432(11) -0.4900(15) 0.23(2) Uiso 0.50 1 d PG . .
H95 H -0.0069 0.1427 -0.5141 0.271 Uiso 0.50 1 calc PR . .
C96 C -0.093(2) 0.1757(9) -0.4899(15) 0.182(18) Uiso 0.50 1 d PG . .
H96 H -0.0865 0.1974 -0.5139 0.218 Uiso 0.50 1 calc PR . .
C97 C -0.196(3) 0.2062(15) -0.448(3) 0.22(2) Uiso 0.50 1 d P . .
H97A H -0.1866 0.2275 -0.4739 0.329 Uiso 0.50 1 calc PR . .
H97B H -0.1766 0.2132 -0.3999 0.329 Uiso 0.50 1 calc PR . .
H97C H -0.2582 0.1996 -0.4647 0.329 Uiso 0.50 1 calc PR . .

loop_
_atom_site_aniso_label
_atom_site_aniso_U_11
_atom_site_aniso_U_22
_atom_site_aniso_U_33
_atom_site_aniso_U_23
_atom_site_aniso_U_13
_atom_site_aniso_U_12
Tb1 0.04034(18) 0.02924(17) 0.03096(17) -0.00232(12) 0.01748(14) -0.00469(13)
Tb2 0.03165(17) 0.0454(2) 0.02477(17) 0.00323(13) 0.01089(13) -0.00150(14)
Tb3 0.04227(19) 0.03415(18) 0.02687(17) 0.00117(13) 0.01620(14) -0.00535(14)
Tb4 0.03948(19) 0.0462(2) 0.02971(18) 0.00364(14) 0.01757(15) -0.00634(15)
Mn1 0.0351(5) 0.0364(6) 0.0274(5) 0.0010(4) 0.0119(4) -0.0015(4)
Mn2 0.0366(6) 0.0719(8) 0.0250(6) 0.0072(5) 0.0124(5) 0.0061(6)
Mn3 0.0406(6) 0.0460(6) 0.0315(6) 0.0083(5) 0.0136(5) -0.0116(5)
Mn4 0.0477(7) 0.0442(6) 0.0417(6) -0.0069(5) 0.0269(5) -0.0066(5)
O1 0.039(3) 0.031(3) 0.033(3) 0.000(2) 0.016(2) -0.007(2)
O2 0.036(3) 0.042(3) 0.033(3) 0.006(2) 0.019(2) -0.001(2)
O3 0.048(3) 0.037(3) 0.030(3) 0.000(2) 0.013(2) -0.015(2)
O4 0.041(3) 0.037(3) 0.037(3) -0.003(2) 0.021(2) -0.008(2)
N1 0.040(3) 0.047(4) 0.037(3) 0.015(3) 0.015(3) 0.003(3)
C1 0.060(5) 0.045(5) 0.047(5) 0.016(4) 0.021(4) 0.003(4)
C2 0.133(10) 0.059(6) 0.067(7) 0.032(5) 0.050(7) 0.056(7)
O5 0.054(3) 0.034(3) 0.037(3) 0.001(2) 0.021(2) -0.001(2)
C3 0.041(4) 0.067(5) 0.039(4) 0.020(4) 0.015(4) -0.001(4)
O6 0.034(3) 0.048(3) 0.029(3) 0.008(2) 0.010(2) -0.004(2)
C5 0.051(5) 0.066(6) 0.037(4) 0.018(4) 0.013(4) 0.005(4)
C6 0.059(6) 0.086(7) 0.041(5) 0.023(5) 0.016(4) 0.008(5)
C7 0.132(11) 0.082(8) 0.033(5) 0.001(5) -0.012(6) 0.030(7)
C8 0.054(6) 0.148(12) 0.044(6) 0.033(6) -0.003(5) -0.023(7)
C9 0.094(8) 0.133(10) 0.031(5) 0.000(5) 0.013(5) 0.066(8)
C10 0.083(7) 0.096(8) 0.036(5) -0.019(5) -0.001(5) 0.039(6)
O7 0.044(3) 0.071(4) 0.027(3) -0.003(2) 0.010(2) 0.015(3)
C11 0.070(6) 0.079(7) 0.045(5) -0.002(5) 0.017(5) 0.032(5)
C12 0.076(6) 0.060(6) 0.035(4) 0.003(4) 0.011(4) 0.024(5)
O8 0.047(3) 0.048(3) 0.030(3) 0.001(2) 0.013(2) 0.009(2)
N3 0.043(4) 0.068(5) 0.031(3) 0.014(3) 0.011(3) -0.013(3)
C17 0.040(4) 0.069(6) 0.039(4) 0.011(4) 0.009(4) -0.010(4)
O9 0.045(3) 0.043(3) 0.031(3) 0.006(2) 0.015(2) -0.008(2)
C19 0.059(5) 0.087(7) 0.030(4) 0.001(4) 0.013(4) -0.006(5)
O10 0.042(3) 0.056(3) 0.029(3) 0.000(2) 0.013(2) -0.010(2)
C21 0.053(5) 0.085(7) 0.037(5) 0.024(4) 0.012(4) -0.002(5)
C22 0.066(6) 0.123(10) 0.038(5) 0.032(6) 0.010(5) 0.008(6)
C23 0.069(7) 0.137(11) 0.073(8) 0.061(8) 0.012(6) -0.024(7)
C24 0.120(10) 0.082(8) 0.058(7) 0.033(6) 0.030(7) -0.010(7)
N4 0.050(4) 0.059(4) 0.043(4) -0.001(3) 0.025(3) 0.003(3)
C25 0.053(5) 0.088(7) 0.063(6) 0.007(5) 0.039(5) 0.001(5)
O11 0.056(3) 0.056(3) 0.059(4) 0.006(3) 0.040(3) -0.003(3)
C27 0.038(4) 0.069(6) 0.049(5) -0.008(4) 0.019(4) -0.004(4)
O12 0.044(3) 0.049(3) 0.048(3) -0.013(2) 0.024(3) -0.008(2)
C29 0.052(5) 0.073(6) 0.049(5) -0.005(4) 0.025(4) 0.004(4)
O13 0.033(3) 0.045(3) 0.034(3) -0.001(2) 0.010(2) 0.000(2)
O14 0.035(3) 0.042(3) 0.039(3) 0.002(2) 0.016(2) 0.002(2)
C33 0.036(4) 0.039(4) 0.032(4) 0.004(3) 0.008(3) -0.001(3)
C34 0.043(4) 0.051(5) 0.051(5) -0.001(4) 0.015(4) -0.010(4)
C35 0.047(5) 0.086(7) 0.059(6) 0.002(5) 0.010(5) -0.011(5)
C36 0.059(6) 0.144(11) 0.074(7) -0.020(7) 0.036(6) -0.053(7)
C37 0.077(8) 0.054(6) 0.111(10) 0.002(6) 0.004(7) -0.022(6)
O15 0.040(3) 0.044(3) 0.032(3) -0.010(2) 0.010(2) -0.001(2)
O16 0.042(3) 0.052(3) 0.041(3) -0.009(2) 0.013(3) 0.007(2)
C38 0.039(4) 0.051(5) 0.037(4) -0.008(3) 0.014(3) 0.000(3)
C39 0.049(5) 0.061(6) 0.070(6) -0.028(5) 0.003(5) 0.010(4)
O17 0.038(3) 0.111(5) 0.035(3) 0.021(3) 0.015(3) -0.008(3)
O18 0.043(3) 0.089(5) 0.042(3) 0.024(3) 0.013(3) -0.009(3)
C43 0.042(5) 0.099(7) 0.035(4) 0.017(4) 0.017(4) -0.016(5)
C44 0.060(6) 0.106(8) 0.046(5) 0.019(5) 0.021(5) -0.025(6)
O19 0.037(3) 0.079(4) 0.032(3) 0.008(3) 0.010(2) -0.003(3)
O20 0.045(3) 0.052(3) 0.030(3) 0.004(2) 0.016(2) -0.008(2)
C48 0.041(4) 0.050(4) 0.025(4) 0.009(3) 0.003(3) -0.002(3)
C49 0.048(5) 0.067(6) 0.046(5) 0.007(4) 0.013(4) -0.023(4)
C50 0.042(5) 0.098(9) 0.078(8) -0.002(6) -0.003(5) -0.005(5)
C51 0.092(9) 0.186(15) 0.033(5) -0.023(7) 0.012(6) -0.078(9)
C52 0.098(9) 0.068(7) 0.082(8) -0.001(6) 0.027(7) -0.023(6)
O21 0.057(3) 0.044(3) 0.049(3) 0.012(3) 0.016(3) -0.013(3)
O22 0.092(5) 0.035(3) 0.054(4) 0.001(3) 0.036(3) -0.001(3)
C53 0.072(6) 0.033(4) 0.045(5) 0.007(3) 0.014(4) -0.003(4)
C54 0.084(7) 0.032(4) 0.067(6) 0.005(4) 0.019(5) -0.009(4)
C55 0.154(14) 0.056(7) 0.091(10) 0.009(6) 0.004(9) 0.026(8)
C56 0.27(2) 0.048(7) 0.154(15) -0.021(8) 0.124(17) -0.010(10)
C57 0.105(12) 0.067(9) 0.22(2) -0.021(11) -0.013(12) -0.029(8)
O23 0.045(3) 0.065(4) 0.043(3) 0.020(3) 0.012(3) -0.019(3)
O24 0.038(3) 0.085(5) 0.051(4) 0.032(3) 0.012(3) -0.013(3)
C58 0.043(5) 0.087(7) 0.038(5) 0.020(4) 0.007(4) -0.024(5)
O25 0.076(4) 0.051(3) 0.046(3) -0.014(3) 0.033(3) -0.008(3)
O26 0.072(4) 0.070(4) 0.037(3) -0.009(3) 0.021(3) -0.001(3)
C63 0.070(6) 0.077(7) 0.036(5) -0.014(5) 0.021(5) -0.012(5)
C64 0.149(13) 0.109(10) 0.046(6) -0.036(7) 0.006(7) 0.016(9)
O27 0.056(3) 0.035(3) 0.042(3) -0.008(2) 0.022(3) -0.005(2)
O28 0.071(4) 0.032(3) 0.048(3) -0.002(2) 0.033(3) -0.004(3)
C68 0.045(4) 0.032(4) 0.051(5) -0.005(3) 0.022(4) -0.003(3)
C69 0.061(5) 0.033(4) 0.055(5) -0.003(3) 0.023(4) -0.004(4)
O29 0.041(3) 0.041(3) 0.032(3) -0.002(2) 0.015(2) -0.014(2)
N5 0.083(6) 0.072(6) 0.060(5) -0.009(4) 0.022(5) -0.038(5)
O30 0.149(11) 0.138(11) 0.190(14) -0.047(10) 0.036(10) -0.004(9)
O31 0.106(8) 0.182(12) 0.166(11) -0.066(9) 0.072(8) -0.064(8)
O32 0.047(3) 0.034(3) 0.031(3) 0.000(2) 0.015(2) -0.009(2)
N6 0.089(7) 0.081(7) 0.064(6) -0.002(5) 0.023(5) -0.024(5)
O33 0.189(16) 0.27(2) 0.173(15) -0.003(14) 0.036(13) -0.067(15)
O34 0.134(9) 0.100(7) 0.100(7) 0.016(6) 0.024(6) -0.023(6)
O35 0.037(3) 0.035(3) 0.032(3) -0.0052(19) 0.015(2) -0.012(2)
N7 0.090(6) 0.049(5) 0.076(6) -0.006(4) 0.048(5) -0.017(4)
O36 0.162(12) 0.161(12) 0.196(14) 0.001(10) 0.103(11) -0.028(9)
O37 0.129(8) 0.094(7) 0.145(9) -0.024(6) 0.068(7) -0.017(6)
O38 0.042(3) 0.034(3) 0.035(3) 0.002(2) 0.014(2) -0.011(2)
N8 0.083(6) 0.060(5) 0.080(7) -0.001(5) 0.028(5) -0.027(5)
O39 0.49(3) 0.174(15) 0.155(14) -0.008(12) 0.104(18) -0.162(19)
O40 0.115(7) 0.098(7) 0.096(7) -0.005(5) 0.034(6) -0.012(6)

loop_
_atom_type_symbol
_atom_type_description
_atom_type_scat_dispersion_real
_atom_type_scat_dispersion_imag
_atom_type_scat_source
C C 0.0033 0.0016 'International Tables Vol C Tables 4.2.6.8 and 6.1.1.4'
H H 0.0000 0.0000 'International Tables Vol C Tables 4.2.6.8 and 6.1.1.4'
N N 0.0061 0.0033 'International Tables Vol C Tables 4.2.6.8 and 6.1.1.4'
O O 0.0106 0.0060 'International Tables Vol C Tables 4.2.6.8 and 6.1.1.4'
Mn Mn 0.3368 0.7283 'International Tables Vol C Tables 4.2.6.8 and 6.1.1.4'
Tb Tb -0.1723 4.1537 'International Tables Vol C Tables 4.2.6.8 and 6.1.1.4'

loop_
_geom_angle_atom_site_label_1
_geom_angle_atom_site_label_2
_geom_angle_atom_site_label_3
_geom_angle
O1 Tb1 O4 122.02(17)
O1 Tb1 O5 71.03(17)
O4 Tb1 O5 144.72(17)
O1 Tb1 O12 145.61(17)
O4 Tb1 O12 70.64(18)
O5 Tb1 O12 118.93(19)
O1 Tb1 O28 137.86(17)
O4 Tb1 O28 77.77(18)
O5 Tb1 O28 73.76(17)
O12 Tb1 O28 73.24(18)
O1 Tb1 O14 77.09(17)
O4 Tb1 O14 138.29(16)
O5 Tb1 O14 73.84(17)
O12 Tb1 O14 75.10(17)
O28 Tb1 O14 114.22(19)
O1 Tb1 O38 77.92(16)
O4 Tb1 O38 67.78(16)
O5 Tb1 O38 144.59(16)
O12 Tb1 O38 79.03(18)
O28 Tb1 O38 141.32(17)
O14 Tb1 O38 83.13(16)
O1 Tb1 O29 67.85(16)
O4 Tb1 O29 76.80(16)
O5 Tb1 O29 79.85(17)
O12 Tb1 O29 143.31(17)
O28 Tb1 O29 83.92(18)
O14 Tb1 O29 141.42(16)
O38 Tb1 O29 104.04(16)
O1 Tb2 O2 122.60(16)
O1 Tb2 O7 143.58(19)
O2 Tb2 O7 70.37(17)
O1 Tb2 O6 70.18(16)
O2 Tb2 O6 143.94(17)
O7 Tb2 O6 121.54(17)
O1 Tb2 O16 77.30(17)
O2 Tb2 O16 139.57(18)
O7 Tb2 O16 74.61(18)
O6 Tb2 O16 73.13(18)
O1 Tb2 O18 140.60(19)
O2 Tb2 O18 77.76(17)
O7 Tb2 O18 72.0(2)
O6 Tb2 O18 75.13(17)
O16 Tb2 O18 110.0(2)
O1 Tb2 O32 77.67(17)
O2 Tb2 O32 67.27(16)
O7 Tb2 O32 77.86(18)
O6 Tb2 O32 144.78(16)
O16 Tb2 O32 86.34(18)
O18 Tb2 O32 139.79(18)
O1 Tb2 O29 68.10(16)
O2 Tb2 O29 77.09(17)
O7 Tb2 O29 144.31(18)
O6 Tb2 O29 78.33(17)
O16 Tb2 O29 140.89(17)
O18 Tb2 O29 87.3(2)
O32 Tb2 O29 102.95(16)
O3 Tb3 O2 122.86(17)
O3 Tb3 O8 142.95(18)
O2 Tb3 O8 70.74(18)
O3 Tb3 O9 70.19(17)
O2 Tb3 O9 145.20(17)
O8 Tb3 O9 120.36(18)
O3 Tb3 O20 140.14(17)
O2 Tb3 O20 77.73(17)
O8 Tb3 O20 72.99(18)
O9 Tb3 O20 75.28(16)
O3 Tb3 O22 77.9(2)
O2 Tb3 O22 138.85(19)
O8 Tb3 O22 73.3(2)
O9 Tb3 O22 72.14(19)
O20 Tb3 O22 109.9(2)
O3 Tb3 O32 77.11(17)
O2 Tb3 O32 67.19(17)
O8 Tb3 O32 78.57(17)
O9 Tb3 O32 143.99(16)
O20 Tb3 O32 140.47(16)
O22 Tb3 O32 86.84(19)
O3 Tb3 O35 68.23(16)
O2 Tb3 O35 78.39(16)
O8 Tb3 O35 145.51(17)
O9 Tb3 O35 78.17(17)
O20 Tb3 O35 85.94(17)
O22 Tb3 O35 140.82(18)
O32 Tb3 O35 103.59(16)
O4 Tb4 O3 122.04(17)
O4 Tb4 O10 144.39(18)
O3 Tb4 O10 70.35(18)
O4 Tb4 O11 70.93(18)
O3 Tb4 O11 146.79(19)
O10 Tb4 O11 118.74(19)
O4 Tb4 O26 77.8(2)
O3 Tb4 O26 136.9(2)
O10 Tb4 O26 73.6(2)
O11 Tb4 O26 72.8(2)
O4 Tb4 O24 139.86(19)
O3 Tb4 O24 78.3(2)
O10 Tb4 O24 72.18(18)
O11 Tb4 O24 75.3(2)
O26 Tb4 O24 112.1(2)
O4 Tb4 O38 68.50(16)
O3 Tb4 O38 78.01(17)
O10 Tb4 O38 143.95(17)
O11 Tb4 O38 80.05(19)
O26 Tb4 O38 142.1(2)
O24 Tb4 O38 85.08(18)
O4 Tb4 O35 76.47(17)
O3 Tb4 O35 67.93(16)
O10 Tb4 O35 79.31(16)
O11 Tb4 O35 142.63(17)
O26 Tb4 O35 82.99(19)
O24 Tb4 O35 141.49(19)
O38 Tb4 O35 104.67(16)
O5 Mn1 O6 92.7(2)
O5 Mn1 O15 176.9(2)
O6 Mn1 O15 90.3(2)
O5 Mn1 O13 91.6(2)
O6 Mn1 O13 175.2(2)
O15 Mn1 O13 85.4(2)
O5 Mn1 O1 84.4(2)
O6 Mn1 O1 84.13(19)
O15 Mn1 O1 95.0(2)
O13 Mn1 O1 94.0(2)
O5 Mn1 N1 77.8(2)
O6 Mn1 N1 80.0(2)
O15 Mn1 N1 103.6(2)
O13 Mn1 N1 103.1(2)
O1 Mn1 N1 155.5(2)
O8 Mn2 O7 93.3(2)
O8 Mn2 O17 176.2(3)
O7 Mn2 O17 90.4(3)
O8 Mn2 O19 90.9(2)
O7 Mn2 O19 175.7(3)
O17 Mn2 O19 85.3(2)
O8 Mn2 O2 84.8(2)
O7 Mn2 O2 84.8(2)
O17 Mn2 O2 95.1(2)
O19 Mn2 O2 94.6(2)
O8 Mn2 N2B 81.2(4)
O7 Mn2 N2B 82.6(4)
O17 Mn2 N2B 99.7(5)
O19 Mn2 N2B 99.1(4)
O2 Mn2 N2B 160.6(4)
O8 Mn2 N2A 72.7(4)
O7 Mn2 N2A 77.5(4)
O17 Mn2 N2A 108.6(4)
O19 Mn2 N2A 104.7(4)
O2 Mn2 N2A 150.3(4)
O10 Mn3 O9 92.5(2)
O10 Mn3 O21 176.1(2)
O9 Mn3 O21 91.4(2)
O10 Mn3 O23 90.1(3)
O9 Mn3 O23 177.0(3)
O21 Mn3 O23 86.0(3)
O10 Mn3 O3 84.4(2)
O9 Mn3 O3 84.3(2)
O21 Mn3 O3 96.4(2)
O23 Mn3 O3 94.6(2)
O10 Mn3 N3 79.1(2)
O9 Mn3 N3 77.7(2)
O21 Mn3 N3 101.3(2)
O23 Mn3 N3 104.2(2)
O3 Mn3 N3 154.9(2)
O12 Mn4 O11 92.5(3)
O12 Mn4 O27 91.4(2)
O11 Mn4 O27 176.1(3)
O12 Mn4 O25 176.4(2)
O11 Mn4 O25 90.5(3)
O27 Mn4 O25 85.7(2)
O12 Mn4 O4 84.2(2)
O11 Mn4 O4 84.9(2)
O27 Mn4 O4 95.0(2)
O25 Mn4 O4 94.0(2)
O12 Mn4 N4 78.2(2)
O11 Mn4 N4 79.8(2)
O27 Mn4 N4 101.5(2)
O25 Mn4 N4 104.3(2)
O4 Mn4 N4 156.1(2)
Mn1 O1 Tb1 97.66(19)
Mn1 O1 Tb2 99.03(18)
Tb1 O1 Tb2 116.1(2)
Mn1 O1 H1 123(5)
Tb1 O1 H1 107(5)
Tb2 O1 H1 113(5)
Mn2 O2 Tb2 98.34(19)
Mn2 O2 Tb3 97.50(19)
Tb2 O2 Tb3 115.7(2)
Mn2 O2 H2 136(6)
Tb2 O2 H2 108(6)
Tb3 O2 H2 102(6)
Mn3 O3 Tb4 98.4(2)
Mn3 O3 Tb3 98.6(2)
Tb4 O3 Tb3 115.64(19)
Mn3 O3 H3 119(6)
Tb4 O3 H3 122(6)
Tb3 O3 H3 102(6)
Mn4 O4 Tb4 98.32(18)
Mn4 O4 Tb1 98.1(2)
Tb4 O4 Tb1 115.2(2)
Mn4 O4 H4 123(6)
Tb4 O4 H4 110(6)
Tb1 O4 H4 112(6)
C3 N1 C1 109.4(7)
C3 N1 C5 113.1(6)
C1 N1 C5 112.9(6)
C3 N1 Mn1 99.0(4)
C1 N1 Mn1 101.3(4)
C5 N1 Mn1 119.7(5)
N1 C1 C2 112.8(7)
N1 C1 H1A 109.0
C2 C1 H1A 109.0
N1 C1 H1B 109.0
C2 C1 H1B 109.0
H1A C1 H1B 107.8
O5 C2 C1 114.5(8)
O5 C2 H2A 108.6
C1 C2 H2A 108.6
O5 C2 H2B 108.6
C1 C2 H2B 108.6
H2A C2 H2B 107.6
C2 O5 Mn1 115.7(6)
C2 O5 Tb1 131.7(5)
Mn1 O5 Tb1 104.6(2)
C4B C3 N1 117.5(17)
N1 C3 C4A 111.1(7)
N1 C3 H3A 109.4
C4A C3 H3A 109.4
N1 C3 H3B 109.4
C4A C3 H3B 109.4
H3A C3 H3B 108.0
O6 C4A C3 108.7(8)
O6 C4B C3 124(3)
C4B O6 Mn1 115.9(16)
C4A O6 Mn1 115.6(5)
C4B O6 Tb2 138.9(16)
C4A O6 Tb2 130.9(5)
Mn1 O6 Tb2 104.1(2)
C7 C5 C8 108.6(10)
C7 C5 N1 108.8(7)
C8 C5 N1 108.7(7)
C7 C5 C6 110.3(8)
C8 C5 C6 108.5(8)
N1 C5 C6 111.8(7)
C5 C6 H6A 109.5
C5 C6 H6B 109.5
H6A C6 H6B 109.5
C5 C6 H6C 109.5
H6A C6 H6C 109.5
H6B C6 H6C 109.5
C5 C7 H7A 109.5
C5 C7 H7B 109.5
H7A C7 H7B 109.5
C5 C7 H7C 109.5
H7A C7 H7C 109.5
H7B C7 H7C 109.5
C5 C8 H8A 109.5
C5 C8 H8B 109.5
H8A C8 H8B 109.5
C5 C8 H8C 109.5
H8A C8 H8C 109.5
H8B C8 H8C 109.5
C11 N2A C9 122.4(14)
C11 N2A C13A 109.4(11)
C9 N2A C13A 106.2(11)
C11 N2A Mn2 103.5(7)
C9 N2A Mn2 97.5(7)
C13A N2A Mn2 118.3(10)
C13B N2B C9 122.4(13)
C13B N2B C11 119.4(13)
C9 N2B C11 94.3(11)
C13B N2B Mn2 120.5(13)
C9 N2B Mn2 96.5(7)
C11 N2B Mn2 97.7(7)
N2A C9 C10 108.0(8)
C10 C9 N2B 113.5(8)
N2A C9 H9A 110.1
C10 C9 H9A 110.1
N2B C9 H9A 119.1
N2A C9 H9B 110.1
C10 C9 H9B 110.1
H9A C9 H9B 108.4
C10 C9 H9C 108.8
N2B C9 H9C 108.9
C10 C9 H9D 108.9
N2B C9 H9D 108.8
H9C C9 H9D 107.8
O7 C10 C9 111.4(10)
O7 C10 H10A 109.4
C9 C10 H10A 109.4
O7 C10 H10B 109.4
C9 C10 H10B 109.4
H10A C10 H10B 108.0
C10 O7 Mn2 114.9(5)
C10 O7 Tb2 130.5(6)
Mn2 O7 Tb2 104.2(2)
N2A C11 C12 113.3(9)
C12 C11 N2B 108.0(8)
N2A C11 H11A 108.9
C12 C11 H11A 108.9
N2A C11 H11B 108.9
C12 C11 H11B 108.9
H11A C11 H11B 107.7
C12 C11 H11C 110.1
N2B C11 H11C 110.2
H11A C11 H11C 117.3
N2A C11 H11D 116.1
C12 C11 H11D 110.1
N2B C11 H11D 110.1
H11C C11 H11D 108.4
O8 C12 C11 110.0(7)
O8 C12 H12A 109.7
C11 C12 H12A 109.7
O8 C12 H12B 109.7
C11 C12 H12B 109.7
H12A C12 H12B 108.2
C12 O8 Mn2 114.3(5)
C12 O8 Tb3 130.0(5)
Mn2 O8 Tb3 104.8(2)
C16A C13A N2A 110.2(13)
C16A C13A C14A 110.5(16)
N2A C13A C14A 109.5(13)
C16A C13A C15A 107.9(15)
N2A C13A C15A 111.0(14)
C14A C13A C15A 107.7(14)
C13A C14A H14A 109.5
C13A C14A H14B 109.5
H14A C14A H14B 109.5
C13A C14A H14C 109.5
H14A C14A H14C 109.5
H14B C14A H14C 109.5
C13A C15A H15A 109.5
C13A C15A H15B 109.5
H15A C15A H15B 109.5
C13A C15A H15C 109.5
H15A C15A H15C 109.5
H15B C15A H15C 109.5
C13A C16A H16A 109.5
C13A C16A H16B 109.5
H16A C16A H16B 109.5
C13A C16A H16C 109.5
H16A C16A H16C 109.5
H16B C16A H16C 109.5
C16B C13B C14B 106(2)
C16B C13B N2B 109.9(18)
C14B C13B N2B 107.5(18)
C16B C13B C15B 113.6(19)
C14B C13B C15B 113.4(19)
N2B C13B C15B 106.1(17)
C13B C14B H14D 109.5
C13B C14B H14E 109.5
H14D C14B H14E 109.5
C13B C14B H14F 109.5
H14D C14B H14F 109.5
H14E C14B H14F 109.5
C13B C15B H15D 109.5
C13B C15B H15E 109.5
H15D C15B H15E 109.5
C13B C15B H15F 109.5
H15D C15B H15F 109.5
H15E C15B H15F 109.5
C13B C16B H16D 109.5
C13B C16B H16E 109.5
H16D C16B H16E 109.5
C13B C16B H16F 109.5
H16D C16B H16F 109.5
H16E C16B H16F 109.5
C19 N3 C17 108.8(7)
C19 N3 C21 112.5(7)
C17 N3 C21 113.7(7)
C19 N3 Mn3 99.3(5)
C17 N3 Mn3 100.8(4)
C21 N3 Mn3 120.2(5)
N3 C17 C18B 107.6(12)
N3 C17 C18A 112.1(7)
N3 C17 H17A 109.2
C18A C17 H17A 109.2
N3 C17 H17B 109.2
C18A C17 H17B 109.2
H17A C17 H17B 107.9
N3 C17 H17C 110.0
C18B C17 H17C 110.3
N3 C17 H17D 110.3
C18B C17 H17D 110.2
H17C C17 H17D 108.5
O9 C18A C17 109.5(9)
O9 C18A H18A 109.8
C17 C18A H18A 109.8
H17D C18A H18A 103.9
O9 C18A H18B 109.8
C17 C18A H18B 109.8
H18A C18A H18B 108.2
O9 C18B C17 115.3(18)
O9 C18B H18C 108.5
C17 C18B H18C 108.5
O9 C18B H18D 108.5
C17 C18B H18D 108.5
H18C C18B H18D 107.5
C18B O9 C18A 50.8(12)
C18B O9 Mn3 115.8(11)
C18A O9 Mn3 114.5(6)
C18B O9 Tb3 132.5(11)
C18A O9 Tb3 131.1(6)
Mn3 O9 Tb3 104.3(2)
N3 C19 C20A 110.8(8)
N3 C19 C20B 112.1(12)
N3 C19 H19A 109.5
C20A C19 H19A 109.5
N3 C19 H19B 109.5
C20A C19 H19B 109.5
H19A C19 H19B 108.1
N3 C19 H19C 109.4
C20B C19 H19C 108.9
N3 C19 H19D 109.2
C20B C19 H19D 109.3
H19C C19 H19D 107.9
O10 C20A C19 109.3(10)
O10 C20A H20A 109.8
C19 C20A H20A 109.8
O10 C20A H20B 109.8
C19 C20A H20B 109.8
H20A C20A H20B 108.3
O10 C20B C19 109.2(17)
O10 C20B H20C 109.8
C19 C20B H20C 109.8
O10 C20B H20D 109.8
C19 C20B H20D 109.8
H20C C20B H20D 108.3
C20B O10 Mn3 110.9(11)
C20A O10 Mn3 116.5(6)
C20B O10 Tb4 133.1(11)
C20A O10 Tb4 131.0(6)
Mn3 O10 Tb4 104.7(2)
C24 C21 C23 109.9(11)
C24 C21 C22 108.9(9)
C23 C21 C22 109.4(9)
C24 C21 N3 108.7(7)
C23 C21 N3 109.0(7)
C22 C21 N3 111.0(8)
C21 C22 H22A 109.5
C21 C22 H22B 109.5
H22A C22 H22B 109.5
C21 C22 H22C 109.5
H22A C22 H22C 109.5
H22B C22 H22C 109.5
C21 C23 H23A 109.5
C21 C23 H23B 109.5
H23A C23 H23B 109.5
C21 C23 H23C 109.5
H23A C23 H23C 109.5
H23B C23 H23C 109.5
C21 C24 H24A 109.5
C21 C24 H24B 109.5
H24A C24 H24B 109.5
C21 C24 H24C 109.5
H24A C24 H24C 109.5
H24B C24 H24C 109.5
C27 N4 C25 107.9(7)
C27 N4 C29 113.3(7)
C25 N4 C29 113.9(6)
C27 N4 Mn4 101.0(4)
C25 N4 Mn4 99.5(5)
C29 N4 Mn4 119.5(5)
C26B C25 N4 113.4(10)
N4 C25 C26A 112.9(8)
N4 C25 H25A 109.0
C26A C25 H25A 109.0
N4 C25 H25B 109.0
C26A C25 H25B 109.0
H25A C25 H25B 107.8
C26B C25 H25C 109.1
N4 C25 H25C 108.9
C26B C25 H25D 108.8
N4 C25 H25D 108.7
H25C C25 H25D 107.7
O11 C26A C25 111.7(12)
O11 C26A H26A 109.3
C25 C26A H26A 109.3
H25D C26A H26A 104.3
O11 C26A H26B 109.3
C25 C26A H26B 109.3
H25D C26A H26B 76.4
H26A C26A H26B 108.0
C25 C26B O11 121.1(15)
C25 C26B H26C 107.1
O11 C26B H26C 107.1
C25 C26B H26D 107.1
O11 C26B H26D 107.1
H26C C26B H26D 106.8
C26A O11 Mn4 119.6(8)
C26B O11 Mn4 110.6(9)
C26A O11 Tb4 130.8(8)
C26B O11 Tb4 140.7(8)
Mn4 O11 Tb4 103.8(2)
C28B C27 N4 116.3(10)
N4 C27 C28A 110.0(8)
N4 C27 H27A 109.7
C28A C27 H27A 109.7
N4 C27 H27B 109.7
C28A C27 H27B 109.7
H27A C27 H27B 108.2
C28B C27 H27C 108.0
N4 C27 H27C 108.2
C28B C27 H27D 108.4
N4 C27 H27D 108.3
H27C C27 H27D 107.4
O12 C28A C27 115.3(11)
O12 C28A H28A 108.5
C27 C28A H28A 108.5
H27D C28A H28A 102.5
O12 C28A H28B 108.5
C27 C28A H28B 108.5
H28A C28A H28B 107.5
C27 C28B O12 111.6(13)
C27 C28B H28C 109.3
O12 C28B H28C 109.3
C27 C28B H28D 109.3
O12 C28B H28D 109.3
H28C C28B H28D 108.0
C28A O12 Mn4 112.1(7)
C28B O12 Mn4 121.1(8)
C28A O12 Tb1 133.5(7)
C28B O12 Tb1 131.7(8)
Mn4 O12 Tb1 104.5(2)
C31B C29 C32B 111.4(15)
C30A C29 N4 111.1(11)
C31B C29 N4 111.1(12)
C32B C29 N4 106.2(10)
C30A C29 C31A 112.7(14)
N4 C29 C31A 107.6(10)
C30A C29 C32A 111.2(13)
N4 C29 C32A 111.6(10)
C31A C29 C32A 102.4(14)
C31B C29 C30B 105.7(15)
C32B C29 C30B 109.7(13)
N4 C29 C30B 112.9(11)
C29 C30A H30A 109.5
C29 C30A H30B 109.5
H30A C30A H30B 109.5
C29 C30A H30C 109.5
H30A C30A H30C 109.5
H30B C30A H30C 109.5
C29 C31A H31A 109.5
C29 C31A H31B 109.5
H31A C31A H31B 109.5
C29 C31A H31C 109.5
H31A C31A H31C 109.5
H31B C31A H31C 109.5
C29 C32A H32A 109.5
C29 C32A H32B 109.5
H32A C32A H32B 109.5
C29 C32A H32C 109.5
H32A C32A H32C 109.5
H32B C32A H32C 109.5
C29 C30B H30D 109.5
C29 C30B H30E 109.5
H30D C30B H30E 109.5
C29 C30B H30F 109.5
H30D C30B H30F 109.5
H30E C30B H30F 109.5
C29 C31B H31D 109.5
C29 C31B H31E 109.5
H31D C31B H31E 109.5
C29 C31B H31F 109.5
H31D C31B H31F 109.5
H31E C31B H31F 109.5
C29 C32B H32D 109.5
C29 C32B H32E 109.5
H32D C32B H32E 109.5
C29 C32B H32F 109.5
H32D C32B H32F 109.5
H32E C32B H32F 109.5
C33 O13 Mn1 127.3(5)
C33 O14 Tb1 135.0(5)
O14 C33 O13 125.1(7)
O14 C33 C34 120.4(7)
O13 C33 C34 114.4(6)
C35 C34 C36 110.4(8)
C35 C34 C37 107.9(8)
C36 C34 C37 111.2(9)
C35 C34 C33 110.0(7)
C36 C34 C33 110.2(7)
C37 C34 C33 107.0(7)
C34 C35 H35A 109.5
C34 C35 H35B 109.5
H35A C35 H35B 109.5
C34 C35 H35C 109.5
H35A C35 H35C 109.5
H35B C35 H35C 109.5
C34 C36 H36A 109.5
C34 C36 H36B 109.5
H36A C36 H36B 109.5
C34 C36 H36C 109.5
H36A C36 H36C 109.5
H36B C36 H36C 109.5
C34 C37 H37A 109.5
C34 C37 H37B 109.5
H37A C37 H37B 109.5
C34 C37 H37C 109.5
H37A C37 H37C 109.5
H37B C37 H37C 109.5
C38 O15 Mn1 127.7(5)
C38 O16 Tb2 135.8(5)
O16 C38 O15 126.1(7)
O16 C38 C39 119.0(7)
O15 C38 C39 114.9(7)
C42A C39 C41A 104(2)
C42A C39 C40A 105(2)
C41A C39 C40A 113.0(16)
C40B C39 C41B 117.6(19)
C40B C39 C38 111.7(16)
C42A C39 C38 109.4(18)
C41A C39 C38 111.0(14)
C40A C39 C38 113.9(11)
C41B C39 C38 114.2(12)
C40B C39 C42B 112.9(19)
C41B C39 C42B 96.4(15)
C38 C39 C42B 101.9(12)
C39 C40A H40A 109.5
C39 C40A H40B 109.5
H40A C40A H40B 109.5
C39 C40A H40C 109.5
H40A C40A H40C 109.5
H40B C40A H40C 109.5
C39 C41A H41A 109.5
C39 C41A H41B 109.5
H41A C41A H41B 109.5
C39 C41A H41C 109.5
H41A C41A H41C 109.5
H41B C41A H41C 109.5
C39 C42A H42A 109.5
C39 C42A H42B 109.5
H42A C42A H42B 109.5
C39 C42A H42C 109.5
H42A C42A H42C 109.5
H42B C42A H42C 109.5
C39 C40B H40D 109.5
C39 C40B H40E 109.5
H40D C40B H40E 109.5
C39 C40B H40F 109.5
H40D C40B H40F 109.5
H40E C40B H40F 109.5
C39 C41B H41D 109.5
C39 C41B H41E 109.5
H41D C41B H41E 109.5
C39 C41B H41F 109.5
H41D C41B H41F 109.5
H41E C41B H41F 109.5
C39 C42B H42D 109.5
C39 C42B H42E 109.5
H42D C42B H42E 109.5
C39 C42B H42F 109.5
H42D C42B H42F 109.5
H42E C42B H42F 109.5
C43 O17 Mn2 127.9(5)
C43 O18 Tb2 135.4(6)
O18 C43 O17 126.1(8)
O18 C43 C44 118.7(9)
O17 C43 C44 115.0(8)
C46A C44 C47A 122(3)
C46A C44 C43 110(3)
C47A C44 C43 110.2(11)
C45B C44 C43 113.4(10)
C46A C44 C45A 97(3)
C47A C44 C45A 103.4(18)
C43 C44 C45A 112.6(15)
C45B C44 C46B 105.8(12)
C43 C44 C46B 108.2(12)
C45B C44 C47B 108.8(15)
C43 C44 C47B 105.3(13)
C46B C44 C47B 115.6(15)
C44 C45A H45A 109.5
C44 C45A H45B 109.5
H45A C45A H45B 109.5
C44 C45A H45C 109.5
H45A C45A H45C 109.5
H45B C45A H45C 109.5
C44 C46A H46A 109.5
C44 C46A H46B 109.5
H46A C46A H46B 109.5
C44 C46A H46C 109.5
H46A C46A H46C 109.5
H46B C46A H46C 109.5
C44 C47A H47A 109.5
C44 C47A H47B 109.5
H47A C47A H47B 109.5
C44 C47A H47C 109.5
H47A C47A H47C 109.5
H47B C47A H47C 109.5
C44 C45B H45D 109.5
C44 C45B H45E 109.5
H45D C45B H45E 109.5
C44 C45B H45F 109.5
H45D C45B H45F 109.5
H45E C45B H45F 109.5
C44 C46B H46D 109.5
C44 C46B H46E 109.5
H46D C46B H46E 109.5
C44 C46B H46F 109.5
H46D C46B H46F 109.5
H46E C46B H46F 109.5
C44 C47B H47D 109.5
C44 C47B H47E 109.5
H47D C47B H47E 109.5
C44 C47B H47F 109.5
H47D C47B H47F 109.5
H47E C47B H47F 109.5
C48 O19 Mn2 128.1(5)
C48 O20 Tb3 135.9(5)
O20 C48 O19 124.5(7)
O20 C48 C49 120.0(7)
O19 C48 C49 115.4(7)
C51 C49 C52 111.8(10)
C51 C49 C50 110.2(9)
C52 C49 C50 108.6(9)
C51 C49 C48 110.0(7)
C52 C49 C48 107.7(8)
C50 C49 C48 108.5(8)
C49 C50 H50A 109.5
C49 C50 H50B 109.5
H50A C50 H50B 109.5
C49 C50 H50C 109.5
H50A C50 H50C 109.5
H50B C50 H50C 109.5
C49 C51 H51A 109.5
C49 C51 H51B 109.5
H51A C51 H51B 109.5
C49 C51 H51C 109.5
H51A C51 H51C 109.5
H51B C51 H51C 109.5
C49 C52 H52A 109.5
C49 C52 H52B 109.5
H52A C52 H52B 109.5
C49 C52 H52C 109.5
H52A C52 H52C 109.5
H52B C52 H52C 109.5
C53 O21 Mn3 125.7(5)
C53 O22 Tb3 136.7(6)
O22 C53 O21 126.1(8)
O22 C53 C54 119.9(9)
O21 C53 C54 113.9(8)
C55 C54 C57 114.3(12)
C55 C54 C53 112.1(9)
C57 C54 C53 106.2(9)
C55 C54 C56 107.1(12)
C57 C54 C56 107.6(13)
C53 C54 C56 109.4(8)
C54 C55 H55A 109.5
C54 C55 H55B 109.5
H55A C55 H55B 109.5
C54 C55 H55C 109.5
H55A C55 H55C 109.5
H55B C55 H55C 109.5
C54 C56 H56A 109.5
C54 C56 H56B 109.5
H56A C56 H56B 109.5
C54 C56 H56C 109.5
H56A C56 H56C 109.5
H56B C56 H56C 109.5
C54 C57 H57A 109.5
C54 C57 H57B 109.5
H57A C57 H57B 109.5
C54 C57 H57C 109.5
H57A C57 H57C 109.5
H57B C57 H57C 109.5
C58 O23 Mn3 127.0(5)
C58 O24 Tb4 135.4(6)
O24 C58 O23 126.7(7)
O24 C58 C59A 123.6(10)
O23 C58 C59A 109.3(10)
O24 C58 C59B 112.6(10)
O23 C58 C59B 120.0(10)
C60A C59A C62A 114.4(19)
C60A C59A C58 117.9(15)
C62A C59A C58 109.9(16)
C60A C59A C61A 107.4(16)
C62A C59A C61A 110.6(19)
C58 C59A C61A 94.7(14)
C59A C60A H60A 109.5
C59A C60A H60B 109.5
H60A C60A H60B 109.5
C59A C60A H60C 109.5
H60A C60A H60C 109.5
H60B C60A H60C 109.5
C59A C61A H61A 109.5
C59A C61A H61B 109.5
H61A C61A H61B 109.5
C59A C61A H61C 109.5
H61A C61A H61C 109.5
H61B C61A H61C 109.5
C59A C62A H62A 109.5
C59A C62A H62B 109.5
H62A C62A H62B 109.5
C59A C62A H62C 109.5
H62A C62A H62C 109.5
H62B C62A H62C 109.5
C61B C59B C60B 116.1(19)
C61B C59B C58 121.6(16)
C60B C59B C58 111.8(16)
C61B C59B C62B 102.7(18)
C60B C59B C62B 102.1(19)
C58 C59B C62B 97.7(15)
C59B C60B H60D 109.5
C59B C60B H60E 109.5
H60D C60B H60E 109.5
C59B C60B H60F 109.5
H60D C60B H60F 109.5
H60E C60B H60F 109.5
C59B C61B H61D 109.5
C59B C61B H61E 109.5
H61D C61B H61E 109.5
C59B C61B H61F 109.5
H61D C61B H61F 109.5
H61E C61B H61F 109.5
C59B C62B H62D 109.5
C59B C62B H62E 109.5
H62D C62B H62E 109.5
C59B C62B H62F 109.5
H62D C62B H62F 109.5
H62E C62B H62F 109.5
C63 O25 Mn4 126.3(6)
C63 O26 Tb4 135.7(6)
O26 C63 O25 126.9(8)
O26 C63 C64 116.6(10)
O25 C63 C64 116.5(10)
C66A C64 C63 118.4(19)
C65B C64 C63 116.7(17)
C65B C64 C67B 107.5(15)
C63 C64 C67B 123(2)
C66A C64 C67A 111.2(13)
C63 C64 C67A 113.4(11)
C65B C64 C66B 103.3(13)
C63 C64 C66B 99.6(17)
C67B C64 C66B 103.7(14)
C66A C64 C65A 107.1(12)
C63 C64 C65A 103.0(12)
C67A C64 C65A 101.6(10)
C64 C65A H65A 109.5
C64 C65A H65B 109.5
H65A C65A H65B 109.5
C64 C65A H65C 109.5
H65A C65A H65C 109.5
H65B C65A H65C 109.5
C64 C66A H66A 109.5
C64 C66A H66B 109.5
H66A C66A H66B 109.5
C64 C66A H66C 109.5
H66A C66A H66C 109.5
H66B C66A H66C 109.5
C64 C67A H67A 109.5
C64 C67A H67B 109.5
H67A C67A H67B 109.5
C64 C67A H67C 109.5
H67A C67A H67C 109.5
H67B C67A H67C 109.5
C64 C65B H65D 109.5
C64 C65B H65E 109.5
H65D C65B H65E 109.5
C64 C65B H65F 109.5
H65D C65B H65F 109.5
H65E C65B H65F 109.5
C64 C66B H66D 109.5
C64 C66B H66E 109.5
H66D C66B H66E 109.5
C64 C66B H66F 109.5
H66D C66B H66F 109.5
H66E C66B H66F 109.5
C64 C67B H67D 109.5
C64 C67B H67E 109.5
H67D C67B H67E 109.5
C64 C67B H67F 109.5
H67D C67B H67F 109.5
H67E C67B H67F 109.5
C68 O27 Mn4 127.0(5)
C68 O28 Tb1 136.2(5)
O28 C68 O27 125.2(7)
O28 C68 C69 119.6(7)
O27 C68 C69 115.2(6)
C72B C69 C68 111.0(12)
C71A C69 C68 108.2(11)
C71A C69 C70A 113.8(13)
C68 C69 C70A 111.2(9)
C72B C69 C70B 114.5(15)
C68 C69 C70B 108.1(10)
C72B C69 C71B 112.4(14)
C68 C69 C71B 104.6(10)
C70B C69 C71B 105.6(13)
C71A C69 C72A 111.8(14)
C68 C69 C72A 109.0(10)
C70A C69 C72A 102.7(13)
C69 C70A H70A 109.5
C69 C70A H70B 109.5
H70A C70A H70B 109.5
C69 C70A H70C 109.5
H70A C70A H70C 109.5
H70B C70A H70C 109.5
C69 C71A H71A 109.5
C69 C71A H71B 109.5
H71A C71A H71B 109.5
C69 C71A H71C 109.5
H71A C71A H71C 109.5
H71B C71A H71C 109.5
C69 C72A H72A 109.5
C69 C72A H72B 109.5
H72A C72A H72B 109.5
C69 C72A H72C 109.5
H72A C72A H72C 109.5
H72B C72A H72C 109.5
C69 C70B H70D 109.5
C69 C70B H70E 109.5
H70D C70B H70E 109.5
C69 C70B H70F 109.5
H70D C70B H70F 109.5
H70E C70B H70F 109.5
C69 C71B H71D 109.5
C69 C71B H71E 109.5
H71D C71B H71E 109.5
C69 C71B H71F 109.5
H71D C71B H71F 109.5
H71E C71B H71F 109.5
C69 C72B H72D 109.5
C69 C72B H72E 109.5
H72D C72B H72E 109.5
C69 C72B H72F 109.5
H72D C72B H72F 109.5
H72E C72B H72F 109.5
N5 O29 Tb2 126.0(6)
N5 O29 Tb1 126.8(6)
Tb2 O29 Tb1 107.20(17)
O29 N5 O31 117.6(10)
O29 N5 O30 119.1(10)
O31 N5 O30 112.2(10)
N6 O32 Tb2 126.8(6)
N6 O32 Tb3 124.2(6)
Tb2 O32 Tb3 108.96(18)
O32 N6 O34 121.7(9)
O32 N6 O33 115.8(11)
O34 N6 O33 109.8(11)
N7 O35 Tb3 125.7(5)
N7 O35 Tb4 127.0(5)
Tb3 O35 Tb4 107.30(17)
O35 N7 O37 119.8(9)
O35 N7 O36 124.1(10)
O37 N7 O36 101.6(10)
N8 O38 Tb4 127.2(5)
N8 O38 Tb1 124.9(6)
Tb4 O38 Tb1 107.82(18)
O39 N8 O38 120.6(12)
O39 N8 O40 106.0(12)
O38 N8 O40 121.2(9)
N81 C81 C82 171(3)
C84 C83 N82 160(4)
C97 C91 C92 114(3)
C97 C91 C96 126(3)
C92 C91 C96 120.0
C91 C92 C93 120.0
C91 C92 H92 120.0
C93 C92 H92 120.0
C94 C93 C92 120.0
C94 C93 H93 120.0
C92 C93 H93 120.0
C95 C94 C93 120.0
C95 C94 H94 120.0
C93 C94 H94 120.0
C96 C95 C94 120.0
C96 C95 H95 120.0
C94 C95 H95 120.0
C95 C96 C91 120.0
C95 C96 H96 120.0
C91 C96 H96 120.0
C91 C97 H97A 109.5
C91 C97 H97B 109.5
H97A C97 H97B 109.5
C91 C97 H97C 109.5
H97A C97 H97C 109.5
H97B C97 H97C 109.5

loop_
_geom_bond_atom_site_label_1
_geom_bond_atom_site_label_2
_geom_bond_distance
Tb1 O1 2.333(5)
Tb1 O4 2.337(5)
Tb1 O5 2.344(5)
Tb1 O12 2.357(5)
Tb1 O28 2.400(5)
Tb1 O14 2.414(5)
Tb1 O38 2.459(5)
Tb1 O29 2.468(5)
Tb1 Mn1 3.3681(11)
Tb1 Mn4 3.3804(11)
Tb1 Tb4 3.9432(5)
Tb1 Tb2 3.9601(5)
Tb2 O1 2.334(5)
Tb2 O2 2.345(5)
Tb2 O7 2.389(5)
Tb2 O6 2.390(5)
Tb2 O16 2.403(5)
Tb2 O18 2.410(6)
Tb2 O32 2.440(5)
Tb2 O29 2.452(5)
Tb2 Mn2 3.3958(12)
Tb2 Mn1 3.4035(11)
Tb2 Tb3 3.9735(5)
Tb3 O3 2.339(5)
Tb3 O2 2.348(5)
Tb3 O8 2.356(5)
Tb3 O9 2.375(5)
Tb3 O20 2.412(5)
Tb3 O22 2.413(6)
Tb3 O32 2.442(5)
Tb3 O35 2.446(5)
Tb3 Mn2 3.3767(11)
Tb3 Mn3 3.3904(11)
Tb3 Tb4 3.9565(5)
Tb4 O4 2.333(5)
Tb4 O3 2.336(5)
Tb4 O10 2.364(5)
Tb4 O11 2.374(6)
Tb4 O26 2.376(6)
Tb4 O24 2.397(5)
Tb4 O38 2.421(5)
Tb4 O35 2.466(5)
Tb4 Mn4 3.3815(13)
Tb4 Mn3 3.3826(12)
Mn1 O5 1.898(5)
Mn1 O6 1.909(5)
Mn1 O15 1.932(5)
Mn1 O13 1.948(5)
Mn1 O1 2.137(5)
Mn1 N1 2.463(6)
Mn2 O8 1.891(5)
Mn2 O7 1.897(5)
Mn2 O17 1.926(6)
Mn2 O19 1.951(5)
Mn2 O2 2.139(5)
Mn2 N2B 2.454(12)
Mn2 N2A 2.563(11)
Mn3 O10 1.891(6)
Mn3 O9 1.902(5)
Mn3 O21 1.946(6)
Mn3 O23 1.952(5)
Mn3 O3 2.130(5)
Mn3 N3 2.477(6)
Mn4 O12 1.904(5)
Mn4 O11 1.906(6)
Mn4 O27 1.955(5)
Mn4 O25 1.959(6)
Mn4 O4 2.134(5)
Mn4 N4 2.461(7)
O1 H1 0.84(4)
O2 H2 0.85(4)
O3 H3 0.84(4)
O4 H4 0.86(4)
N1 C3 1.478(10)
N1 C1 1.488(11)
N1 C5 1.524(10)
C1 C2 1.492(13)
C1 H1A 0.9900
C1 H1B 0.9900
C2 O5 1.362(10)
C2 H2A 0.9900
C2 H2B 0.9900
C3 C4B 1.38(4)
C3 C4A 1.545(13)
C3 H3A 0.9900
C3 H3B 0.9900
C4A O6 1.418(12)
C4B O6 1.35(4)
C5 C7 1.501(14)
C5 C8 1.521(13)
C5 C6 1.530(12)
C6 H6A 0.9800
C6 H6B 0.9800
C6 H6C 0.9800
C7 H7A 0.9800
C7 H7B 0.9800
C7 H7C 0.9800
C8 H8A 0.9800
C8 H8B 0.9800
C8 H8C 0.9800
N2A C11 1.335(17)
N2A C9 1.432(17)
N2A C13A 1.543(17)
N2B C13B 1.520(19)
N2B C9 1.63(2)
N2B C11 1.68(2)
C9 C10 1.492(14)
C9 H9A 0.9900
C9 H9B 0.9900
C9 H9C 0.9899
C9 H9D 0.9897
C10 O7 1.425(12)
C10 H10A 0.9900
C10 H10B 0.9900
C11 C12 1.523(12)
C11 H11A 0.9900
C11 H11B 0.9900
C11 H11C 0.9900
C11 H11D 0.9898
C12 O8 1.406(10)
C12 H12A 0.9900
C12 H12B 0.9900
C13A C16A 1.51(3)
C13A C14A 1.55(3)
C13A C15A 1.56(3)
C14A H14A 0.9800
C14A H14B 0.9800
C14A H14C 0.9800
C15A H15A 0.9800
C15A H15B 0.9800
C15A H15C 0.9800
C16A H16A 0.9800
C16A H16B 0.9800
C16A H16C 0.9800
C13B C16B 1.45(3)
C13B C14B 1.47(3)
C13B C15B 1.58(3)
C14B H14D 0.9800
C14B H14E 0.9800
C14B H14F 0.9800
C15B H15D 0.9800
C15B H15E 0.9800
C15B H15F 0.9800
C16B H16D 0.9800
C16B H16E 0.9800
C16B H16F 0.9800
N3 C19 1.480(12)
N3 C17 1.481(10)
N3 C21 1.530(10)
C17 C18B 1.48(3)
C17 C18A 1.533(14)
C17 H17A 0.9900
C17 H17B 0.9900
C17 H17C 0.9903
C17 H17D 0.9899
C18A O9 1.395(13)
C18A H18A 0.9900
C18A H18B 0.9900
C18B O9 1.35(3)
C18B H18C 0.9900
C18B H18D 0.9900
C19 C20A 1.485(16)
C19 C20B 1.55(3)
C19 H19A 0.9900
C19 H19B 0.9900
C19 H19C 0.9900
C19 H19D 0.9899
C20A O10 1.466(14)
C20A H20A 0.9900
C20A H20B 0.9900
C20B O10 1.40(3)
C20B H20C 0.9900
C20B H20D 0.9900
C21 C24 1.498(16)
C21 C23 1.508(14)
C21 C22 1.529(13)
C22 H22A 0.9800
C22 H22B 0.9800
C22 H22C 0.9800
C23 H23A 0.9800
C23 H23B 0.9800
C23 H23C 0.9800
C24 H24A 0.9800
C24 H24B 0.9800
C24 H24C 0.9800
N4 C27 1.478(11)
N4 C25 1.504(12)
N4 C29 1.518(11)
C25 C26B 1.36(2)
C25 C26A 1.528(18)
C25 H25A 0.9900
C25 H25B 0.9900
C25 H25C 0.9900
C25 H25D 0.9899
C26A O11 1.391(16)
C26A H26A 0.9900
C26A H26B 0.9900
C26B O11 1.415(19)
C26B H26C 0.9900
C26B H26D 0.9900
C27 C28B 1.442(19)
C27 C28A 1.500(16)
C27 H27A 0.9900
C27 H27B 0.9900
C27 H27C 0.9901
C27 H27D 0.9899
C28A O12 1.339(15)
C28A H28A 0.9900
C28A H28B 0.9900
C28B O12 1.459(18)
C28B H28C 0.9900
C28B H28D 0.9900
C29 C30A 1.46(2)
C29 C31B 1.47(3)
C29 C32B 1.50(2)
C29 C31A 1.57(2)
C29 C32A 1.58(2)
C29 C30B 1.59(2)
C30A H30A 0.9800
C30A H30B 0.9800
C30A H30C 0.9800
C31A H31A 0.9800
C31A H31B 0.9800
C31A H31C 0.9800
C32A H32A 0.9800
C32A H32B 0.9800
C32A H32C 0.9800
C30B H30D 0.9800
C30B H30E 0.9800
C30B H30F 0.9800
C31B H31D 0.9800
C31B H31E 0.9800
C31B H31F 0.9800
C32B H32D 0.9800
C32B H32E 0.9800
C32B H32F 0.9800
O13 C33 1.274(9)
O14 C33 1.243(9)
C33 C34 1.539(10)
C34 C35 1.518(13)
C34 C36 1.526(13)
C34 C37 1.526(14)
C35 H35A 0.9800
C35 H35B 0.9800
C35 H35C 0.9800
C36 H36A 0.9800
C36 H36B 0.9800
C36 H36C 0.9800
C37 H37A 0.9800
C37 H37B 0.9800
C37 H37C 0.9800
O15 C38 1.275(9)
O16 C38 1.233(9)
C38 C39 1.537(11)
C39 C40B 1.45(3)
C39 C42A 1.45(4)
C39 C41A 1.49(3)
C39 C40A 1.52(2)
C39 C41B 1.52(3)
C39 C42B 1.65(3)
C40A H40A 0.9800
C40A H40B 0.9800
C40A H40C 0.9800
C41A H41A 0.9800
C41A H41B 0.9800
C41A H41C 0.9800
C42A H42A 0.9800
C42A H42B 0.9800
C42A H42C 0.9800
C40B H40D 0.9800
C40B H40E 0.9800
C40B H40F 0.9800
C41B H41D 0.9800
C41B H41E 0.9800
C41B H41F 0.9800
C42B H42D 0.9800
C42B H42E 0.9800
C42B H42F 0.9800
O17 C43 1.266(11)
O18 C43 1.253(10)
C43 C44 1.526(12)
C44 C46A 1.37(6)
C44 C47A 1.43(2)
C44 C45B 1.451(19)
C44 C45A 1.55(3)
C44 C46B 1.63(2)
C44 C47B 1.63(3)
C45A H45A 0.9800
C45A H45B 0.9800
C45A H45C 0.9800
C46A H46A 0.9800
C46A H46B 0.9800
C46A H46C 0.9800
C47A H47A 0.9800
C47A H47B 0.9800
C47A H47C 0.9800
C45B H45D 0.9800
C45B H45E 0.9800
C45B H45F 0.9800
C46B H46D 0.9800
C46B H46E 0.9800
C46B H46F 0.9800
C47B H47D 0.9800
C47B H47E 0.9800
C47B H47F 0.9800
O19 C48 1.282(9)
O20 C48 1.257(9)
C48 C49 1.532(11)
C49 C51 1.509(13)
C49 C52 1.518(14)
C49 C50 1.530(14)
C50 H50A 0.9800
C50 H50B 0.9800
C50 H50C 0.9800
C51 H51A 0.9800
C51 H51B 0.9800
C51 H51C 0.9800
C52 H52A 0.9800
C52 H52B 0.9800
C52 H52C 0.9800
O21 C53 1.289(11)
O22 C53 1.234(10)
C53 C54 1.541(11)
C54 C55 1.463(15)
C54 C57 1.477(17)
C54 C56 1.557(18)
C55 H55A 0.9800
C55 H55B 0.9800
C55 H55C 0.9800
C56 H56A 0.9800
C56 H56B 0.9800
C56 H56C 0.9800
C57 H57A 0.9800
C57 H57B 0.9800
C57 H57C 0.9800
O23 C58 1.270(11)
O24 C58 1.237(11)
C58 C59A 1.571(19)
C58 C59B 1.58(2)
C59A C60A 1.41(3)
C59A C62A 1.46(3)
C59A C61A 1.66(3)
C60A H60A 0.9800
C60A H60B 0.9800
C60A H60C 0.9800
C61A H61A 0.9800
C61A H61B 0.9800
C61A H61C 0.9800
C62A H62A 0.9800
C62A H62B 0.9800
C62A H62C 0.9800
C59B C61B 1.42(3)
C59B C60B 1.47(3)
C59B C62B 1.65(3)
C60B H60D 0.9800
C60B H60E 0.9800
C60B H60F 0.9800
C61B H61D 0.9800
C61B H61E 0.9800
C61B H61F 0.9800
C62B H62D 0.9800
C62B H62E 0.9800
C62B H62F 0.9800
O25 C63 1.273(12)
O26 C63 1.238(12)
C63 C64 1.510(14)
C64 C66A 1.456(17)
C64 C65B 1.506(16)
C64 C67B 1.523(18)
C64 C67A 1.529(14)
C64 C66B 1.564(17)
C64 C65A 1.573(15)
C65A H65A 0.9800
C65A H65B 0.9800
C65A H65C 0.9800
C66A H66A 0.9800
C66A H66B 0.9800
C66A H66C 0.9800
C67A H67A 0.9800
C67A H67B 0.9800
C67A H67C 0.9800
C65B H65D 0.9800
C65B H65E 0.9800
C65B H65F 0.9800
C66B H66D 0.9800
C66B H66E 0.9800
C66B H66F 0.9800
C67B H67D 0.9800
C67B H67E 0.9800
C67B H67F 0.9800
O27 C68 1.277(9)
O28 C68 1.251(9)
C68 C69 1.536(10)
C69 C72B 1.36(2)
C69 C71A 1.44(2)
C69 C70A 1.54(2)
C69 C70B 1.55(2)
C69 C71B 1.59(2)
C69 C72A 1.64(2)
C70A H70A 0.9800
C70A H70B 0.9800
C70A H70C 0.9800
C71A H71A 0.9800
C71A H71B 0.9800
C71A H71C 0.9800
C72A H72A 0.9800
C72A H72B 0.9800
C72A H72C 0.9800
C70B H70D 0.9800
C70B H70E 0.9800
C70B H70F 0.9800
C71B H71D 0.9800
C71B H71E 0.9800
C71B H71F 0.9800
C72B H72D 0.9800
C72B H72E 0.9800
C72B H72F 0.9800
O29 N5 1.277(9)
N5 O31 1.350(14)
N5 O30 1.379(15)
O32 N6 1.269(10)
N6 O34 1.303(12)
N6 O33 1.403(18)
O35 N7 1.270(9)
N7 O37 1.281(12)
N7 O36 1.305(14)
O38 N8 1.285(9)
N8 O39 1.251(18)
N8 O40 1.358(13)
N81 C81 1.14(3)
C81 C82 1.28(3)
N82 C83 1.32(4)
C83 C84 1.24(4)
C91 C97 1.34(5)
C91 C92 1.3900
C91 C96 1.3900
C92 C93 1.3900
C92 H92 0.9500
C93 C94 1.3900
C93 H93 0.9500
C94 C95 1.3900
C94 H94 0.9500
C95 C96 1.3900
C95 H95 0.9500
C96 H96 0.9500
C97 H97A 0.9800
C97 H97B 0.9800
C97 H97C 0.9800

loop_
_geom_hbond_atom_site_label_D
_geom_hbond_atom_site_label_H
_geom_hbond_atom_site_label_A
_geom_hbond_distance_DH
_geom_hbond_distance_HA
_geom_hbond_distance_DA
_geom_hbond_angle_DHA
O1 H1 O33 0.84(4) 1.98(6) 2.69(2) 141(7)
O1 H1 O40 0.84(4) 1.97(5) 2.742(11) 153(8)
O2 H2 O31 0.85(4) 2.06(6) 2.729(15) 135(7)
O2 H2 O36 0.85(4) 2.14(6) 2.884(15) 146(8)
O3 H3 O34 0.84(4) 1.98(5) 2.764(12) 156(8)
O3 H3 O39 0.84(4) 2.33(7) 2.90(2) 126(7)
O4 H4 O37 0.86(4) 1.99(6) 2.750(12) 147(8)
O4 H4 O30 0.86(4) 2.02(6) 2.752(16) 143(8)
